data_4124350
loop_
_publ_author_name
'Hinz, Alexander'
'Schulz, Axel'
'Villinger, Alexander'

_publ_section_title
;
 Tunable Cyclopentane-1,3-diyls Generated by Insertion of Isonitriles into
 Diphosphadiazanediyls.
;
_journal_issue 31
_journal_name_full 'Journal of the American Chemical Society'
_journal_page_first 9953
_journal_page_last 9962
_journal_paper_doi 10.1021/jacs.5b05596
_journal_volume 137
_journal_year 2015
_chemical_formula_moiety ' C62 H68 N3 P3 , 0.573(C6 H6)'
_chemical_formula_sum 'C65.43 H71.43 N3 P3'
_chemical_formula_weight 992.69
_chemical_name_systematic
;
 ?
;
_space_group_crystal_system monoclinic
_space_group_IT_number 14
_space_group_name_Hall '-P 2ybc'
_space_group_name_H-M_alt 'P 1 21/c 1'
_symmetry_space_group_name_Hall '-P 2ybc'
_symmetry_space_group_name_H-M 'P 1 21/c 1'
_atom_sites_solution_hydrogens geom
_audit_creation_method SHELXL-2013
_cell_angle_alpha 90
_cell_angle_beta 106.711(11)
_cell_angle_gamma 90
_cell_formula_units_Z 8
_cell_length_a 24.095(7)
_cell_length_b 12.365(3)
_cell_length_c 39.032(10)
_cell_measurement_reflns_used 9444
_cell_measurement_temperature 173(2)
_cell_measurement_theta_max 25.84
_cell_measurement_theta_min 2.32
_cell_volume 11138(5)
_computing_cell_refinement 'Bruker Apex V7.51A'
_computing_data_collection 'Bruker Apex V7.51A'
_computing_data_reduction 'Bruker SAINT'
_computing_molecular_graphics 'ORTEP-3v2.01 (Farrugia, 1997)'
_computing_publication_material SHELXL-2013
_computing_structure_refinement 'SHELXL-2013 (Sheldrick, 2013)'
_computing_structure_solution 'SHELXS-2013 (Sheldrick, 2013)'
_diffrn_ambient_temperature 173(2)
_diffrn_measured_fraction_theta_full 1.000
_diffrn_measured_fraction_theta_max 1.000
_diffrn_measurement_device_type 'Bruker Apex Kappa II-CCD-diffractometer'
_diffrn_measurement_method 'phi and omega scans'
_diffrn_radiation_monochromator graphite
_diffrn_radiation_source 'sealed tube'
_diffrn_radiation_type MoK\a
_diffrn_radiation_wavelength 0.71073
_diffrn_reflns_av_R_equivalents 0.0806
_diffrn_reflns_av_unetI/netI 0.0743
_diffrn_reflns_laue_measured_fraction_full 1.000
_diffrn_reflns_laue_measured_fraction_max 1.000
_diffrn_reflns_limit_h_max 32
_diffrn_reflns_limit_h_min -32
_diffrn_reflns_limit_k_max 16
_diffrn_reflns_limit_k_min -16
_diffrn_reflns_limit_l_max 53
_diffrn_reflns_limit_l_min -52
_diffrn_reflns_number 181910
_diffrn_reflns_point_group_measured_fraction_full 1.000
_diffrn_reflns_point_group_measured_fraction_max 1.000
_diffrn_reflns_theta_full 25.242
_diffrn_reflns_theta_max 28.999
_diffrn_reflns_theta_min 1.765
_exptl_absorpt_coefficient_mu 0.150
_exptl_absorpt_correction_T_max 0.7460
_exptl_absorpt_correction_T_min 0.7009
_exptl_absorpt_correction_type multi-scan
_exptl_absorpt_process_details '(SADABS; Sheldrick, 2004)'
_exptl_crystal_colour yellow
_exptl_crystal_density_diffrn 1.184
_exptl_crystal_description block
_exptl_crystal_F_000 4240
_exptl_crystal_size_max 0.330
_exptl_crystal_size_mid 0.300
_exptl_crystal_size_min 0.100
_refine_diff_density_max 0.332
_refine_diff_density_min -0.369
_refine_diff_density_rms 0.053
_refine_ls_extinction_method none
_refine_ls_goodness_of_fit_ref 1.024
_refine_ls_hydrogen_treatment constr
_refine_ls_matrix_type full
_refine_ls_number_parameters 1312
_refine_ls_number_reflns 29589
_refine_ls_number_restraints 1
_refine_ls_restrained_S_all 1.024
_refine_ls_R_factor_all 0.1106
_refine_ls_R_factor_gt 0.0535
_refine_ls_shift/su_max 0.001
_refine_ls_shift/su_mean 0.000
_refine_ls_structure_factor_coef Fsqd
_refine_ls_weighting_details 'w=1/[\s^2^(Fo^2^)+(0.0471P)^2^+4.0394P] where P=(Fo^2^+2Fc^2^)/3'
_refine_ls_weighting_scheme calc
_refine_ls_wR_factor_gt 0.1118
_refine_ls_wR_factor_ref 0.1340
_reflns_Friedel_coverage 0.000
_reflns_number_gt 17558
_reflns_number_total 29589
_reflns_threshold_expression 'I > 2\s(I)'
_cod_data_source_file ja5b05596_si_001.cif
_cod_data_source_block ah178a
_cod_database_code 4124350
_shelx_space_group_comment
;
The symmetry employed for this shelxl refinement is uniquely defined
by the following loop, which should always be used as a source of
symmetry information in preference to the above space-group names.
They are only intended as comments.
;
_shelx_estimated_absorpt_t_min 0.952
_shelx_estimated_absorpt_t_max 0.985
_shelxl_version_number 2013-4

loop_
_space_group_symop_operation_xyz
'x, y, z'
'-x, y+1/2, -z+1/2'
'-x, -y, -z'
'x, -y-1/2, z-1/2'

loop_
_atom_site_label
_atom_site_type_symbol
_atom_site_fract_x
_atom_site_fract_y
_atom_site_fract_z
_atom_site_U_iso_or_equiv
_atom_site_adp_type
_atom_site_occupancy
_atom_site_site_symmetry_order
_atom_site_calc_flag
_atom_site_refinement_flags_posn
_atom_site_refinement_flags_adp
_atom_site_refinement_flags_occupancy
_atom_site_disorder_assembly
_atom_site_disorder_group
P1 P 0.35648(2) 0.21013(4) 0.09315(2) 0.02575(11) Uani 1 1 d . . . . .
P2 P 0.45545(2) 0.10835(4) 0.13737(2) 0.02652(11) Uani 1 1 d . . . . .
P3 P 0.44014(2) 0.03899(4) 0.08167(2) 0.02937(12) Uani 1 1 d . . . . .
N1 N 0.42476(6) 0.23313(12) 0.12271(4) 0.0260(3) Uani 1 1 d . . . . .
N2 N 0.39223(6) 0.06176(12) 0.14539(4) 0.0249(3) Uani 1 1 d . . . . .
N3 N 0.29188(7) 0.06130(13) 0.12391(4) 0.0286(4) Uani 1 1 d . . . . .
C1 C 0.45989(8) 0.32690(16) 0.12128(5) 0.0281(4) Uani 1 1 d . . . . .
C2 C 0.43811(9) 0.43264(16) 0.12180(5) 0.0317(5) Uani 1 1 d . . . . .
C3 C 0.47390(9) 0.52077(18) 0.12259(6) 0.0421(5) Uani 1 1 d . . . . .
H3 H 0.4583 0.5914 0.1224 0.051 Uiso 1 1 calc R U . . .
C4 C 0.53117(10) 0.50980(19) 0.12362(7) 0.0479(6) Uani 1 1 d . . . . .
H4 H 0.5552 0.5714 0.1249 0.057 Uiso 1 1 calc R U . . .
C5 C 0.55255(9) 0.40713(18) 0.12274(6) 0.0423(5) Uani 1 1 d . . . . .
H5 H 0.5921 0.3984 0.1235 0.051 Uiso 1 1 calc R U . . .
C6 C 0.51824(8) 0.31559(16) 0.12075(5) 0.0307(4) Uani 1 1 d . . . . .
C7 C 0.37863(9) 0.46518(16) 0.12299(6) 0.0354(5) Uani 1 1 d . . . . .
C8 C 0.33570(10) 0.49337(18) 0.09165(7) 0.0464(6) Uani 1 1 d . . . . .
C9 C 0.28444(11) 0.5385(2) 0.09463(10) 0.0660(9) Uani 1 1 d . . . . .
H9 H 0.2546 0.5550 0.0734 0.079 Uiso 1 1 calc R U . . .
C10 C 0.27524(13) 0.5603(2) 0.12703(12) 0.0748(10) Uani 1 1 d . . . . .
C11 C 0.31899(13) 0.5367(2) 0.15751(9) 0.0633(8) Uani 1 1 d . . . . .
H11 H 0.3137 0.5530 0.1801 0.076 Uiso 1 1 calc R U . . .
C12 C 0.37100(10) 0.48936(18) 0.15626(7) 0.0450(6) Uani 1 1 d . . . . .
C13 C 0.34471(12) 0.4804(2) 0.05548(7) 0.0621(8) Uani 1 1 d . . . . .
H13A H 0.3071 0.4730 0.0374 0.093 Uiso 1 1 calc R U . . .
H13B H 0.3681 0.4156 0.0553 0.093 Uiso 1 1 calc R U . . .
H13C H 0.3649 0.5441 0.0500 0.093 Uiso 1 1 calc R U . . .
C14 C 0.21805(15) 0.6072(3) 0.12907(14) 0.1230(17) Uani 1 1 d . . . . .
H14A H 0.2071 0.6679 0.1123 0.185 Uiso 1 1 calc R U . . .
H14B H 0.2222 0.6327 0.1535 0.185 Uiso 1 1 calc R U . . .
H14C H 0.1880 0.5513 0.1227 0.185 Uiso 1 1 calc R U . . .
C15 C 0.41930(12) 0.4704(2) 0.18981(7) 0.0603(7) Uani 1 1 d . . . . .
H15A H 0.4303 0.3938 0.1914 0.091 Uiso 1 1 calc R U . . .
H15B H 0.4064 0.4902 0.2106 0.091 Uiso 1 1 calc R U . . .
H15C H 0.4528 0.5148 0.1894 0.091 Uiso 1 1 calc R U . . .
C16 C 0.54827(8) 0.21335(17) 0.11566(5) 0.0313(4) Uani 1 1 d . . . . .
C17 C 0.54496(9) 0.18149(18) 0.08063(5) 0.0342(5) Uani 1 1 d . . . . .
C18 C 0.57894(10) 0.0962(2) 0.07532(6) 0.0443(6) Uani 1 1 d . . . . .
H18 H 0.5759 0.0738 0.0516 0.053 Uiso 1 1 calc R U . . .
C19 C 0.61709(10) 0.0427(2) 0.10345(6) 0.0446(6) Uani 1 1 d . . . . .
C20 C 0.62089(9) 0.07697(19) 0.13787(6) 0.0435(6) Uani 1 1 d . . . . .
H20 H 0.6471 0.0412 0.1575 0.052 Uiso 1 1 calc R U . . .
C21 C 0.58780(9) 0.16164(18) 0.14476(5) 0.0348(5) Uani 1 1 d . . . . .
C22 C 0.50816(10) 0.2420(2) 0.04874(6) 0.0472(6) Uani 1 1 d . . . . .
H22A H 0.5002 0.1956 0.0275 0.071 Uiso 1 1 calc R U . . .
H22B H 0.5288 0.3071 0.0448 0.071 Uiso 1 1 calc R U . . .
H22C H 0.4715 0.2628 0.0531 0.071 Uiso 1 1 calc R U . . .
C23 C 0.65456(12) -0.0482(2) 0.09669(8) 0.0696(8) Uani 1 1 d . . . . .
H23A H 0.6331 -0.0890 0.0755 0.104 Uiso 1 1 calc R U . . .
H23B H 0.6651 -0.0964 0.1175 0.104 Uiso 1 1 calc R U . . .
H23C H 0.6898 -0.0180 0.0927 0.104 Uiso 1 1 calc R U . . .
C24 C 0.59581(10) 0.1991(2) 0.18256(6) 0.0460(6) Uani 1 1 d . . . . .
H24A H 0.6169 0.2678 0.1864 0.069 Uiso 1 1 calc R U . . .
H24B H 0.6179 0.1447 0.1993 0.069 Uiso 1 1 calc R U . . .
H24C H 0.5578 0.2091 0.1866 0.069 Uiso 1 1 calc R U . . .
C25 C 0.39332(8) -0.02499(16) 0.17060(5) 0.0284(4) Uani 1 1 d . . . . .
C26 C 0.41855(9) -0.12459(17) 0.16701(5) 0.0331(5) Uani 1 1 d . . . . .
C27 C 0.41974(10) -0.20596(19) 0.19207(6) 0.0458(6) Uani 1 1 d . . . . .
H27 H 0.4371 -0.2736 0.1898 0.055 Uiso 1 1 calc R U . . .
C28 C 0.39633(11) -0.1901(2) 0.21980(6) 0.0531(7) Uani 1 1 d . . . . .
H28 H 0.3969 -0.2465 0.2364 0.064 Uiso 1 1 calc R U . . .
C29 C 0.37200(11) -0.09194(19) 0.22326(6) 0.0459(6) Uani 1 1 d . . . . .
H29 H 0.3561 -0.0811 0.2426 0.055 Uiso 1 1 calc R U . . .
C30 C 0.36990(9) -0.00771(17) 0.19927(5) 0.0330(5) Uani 1 1 d . . . . .
C31 C 0.44537(9) -0.15321(16) 0.13789(5) 0.0331(5) Uani 1 1 d . . . . .
C32 C 0.41016(10) -0.19089(16) 0.10480(6) 0.0376(5) Uani 1 1 d . . . . .
C33 C 0.43616(11) -0.22593(18) 0.07950(6) 0.0477(6) Uani 1 1 d . . . . .
H33 H 0.4124 -0.2534 0.0574 0.057 Uiso 1 1 calc R U . . .
C34 C 0.49525(12) -0.2224(2) 0.08514(6) 0.0542(7) Uani 1 1 d . . . . .
C35 C 0.52925(11) -0.1865(2) 0.11806(6) 0.0480(6) Uani 1 1 d . . . . .
H35 H 0.5701 -0.1846 0.1225 0.058 Uiso 1 1 calc R U . . .
C36 C 0.50562(9) -0.15289(17) 0.14493(6) 0.0374(5) Uani 1 1 d . . . . .
C37 C 0.34558(10) -0.1936(2) 0.09709(7) 0.0497(6) Uani 1 1 d . . . . .
H37A H 0.3281 -0.2189 0.0726 0.075 Uiso 1 1 calc R U . . .
H37B H 0.3313 -0.1208 0.0998 0.075 Uiso 1 1 calc R U . . .
H37C H 0.3351 -0.2429 0.1139 0.075 Uiso 1 1 calc R U . . .
C38 C 0.52202(16) -0.2547(4) 0.05615(8) 0.1036(14) Uani 1 1 d . . . . .
H38A H 0.4954 -0.3026 0.0391 0.155 Uiso 1 1 calc R U . . .
H38B H 0.5586 -0.2926 0.0669 0.155 Uiso 1 1 calc R U . . .
H38C H 0.5294 -0.1899 0.0437 0.155 Uiso 1 1 calc R U . . .
C39 C 0.54524(10) -0.1191(2) 0.18071(6) 0.0480(6) Uani 1 1 d . . . . .
H39A H 0.5841 -0.1051 0.1785 0.072 Uiso 1 1 calc R U . . .
H39B H 0.5472 -0.1770 0.1982 0.072 Uiso 1 1 calc R U . . .
H39C H 0.5302 -0.0532 0.1888 0.072 Uiso 1 1 calc R U . . .
C40 C 0.34506(9) 0.09727(17) 0.20696(5) 0.0332(5) Uani 1 1 d . . . . .
C41 C 0.38186(10) 0.18293(19) 0.22175(5) 0.0383(5) Uani 1 1 d . . . . .
C42 C 0.35830(11) 0.27699(19) 0.23132(5) 0.0431(6) Uani 1 1 d . . . . .
H42 H 0.3834 0.3355 0.2412 0.052 Uiso 1 1 calc R U . . .
C43 C 0.29939(11) 0.2879(2) 0.22688(6) 0.0452(6) Uani 1 1 d . . . . .
C44 C 0.26402(11) 0.2018(2) 0.21326(6) 0.0447(6) Uani 1 1 d . . . . .
H44 H 0.2237 0.2080 0.2104 0.054 Uiso 1 1 calc R U . . .
C45 C 0.28535(10) 0.10588(19) 0.20343(5) 0.0388(5) Uani 1 1 d . . . . .
C46 C 0.44669(10) 0.1735(2) 0.22891(6) 0.0495(6) Uani 1 1 d . . . . .
H46A H 0.4563 0.1727 0.2061 0.074 Uiso 1 1 calc R U . . .
H46B H 0.4602 0.1063 0.2420 0.074 Uiso 1 1 calc R U . . .
H46C H 0.4657 0.2353 0.2433 0.074 Uiso 1 1 calc R U . . .
C47 C 0.27503(13) 0.3923(2) 0.23648(7) 0.0651(8) Uani 1 1 d . . . . .
H47A H 0.2609 0.4370 0.2150 0.098 Uiso 1 1 calc R U . . .
H47B H 0.3054 0.4315 0.2543 0.098 Uiso 1 1 calc R U . . .
H47C H 0.2429 0.3764 0.2464 0.098 Uiso 1 1 calc R U . . .
C48 C 0.24411(10) 0.0138(2) 0.18998(7) 0.0516(6) Uani 1 1 d . . . . .
H48A H 0.2052 0.0425 0.1787 0.077 Uiso 1 1 calc R U . . .
H48B H 0.2431 -0.0329 0.2101 0.077 Uiso 1 1 calc R U . . .
H48C H 0.2571 -0.0282 0.1724 0.077 Uiso 1 1 calc R U . . .
C49 C 0.34004(8) 0.10248(15) 0.12310(5) 0.0249(4) Uani 1 1 d . . . . .
C50 C 0.23699(8) 0.10272(17) 0.10465(5) 0.0300(4) Uani 1 1 d . . . . .
C51 C 0.19563(9) 0.02601(18) 0.08631(6) 0.0364(5) Uani 1 1 d . . . . .
C52 C 0.14160(10) 0.0624(2) 0.06657(6) 0.0487(6) Uani 1 1 d . . . . .
H52 H 0.1139 0.0119 0.0534 0.058 Uiso 1 1 calc R U . . .
C53 C 0.12710(10) 0.1704(2) 0.06558(7) 0.0549(7) Uani 1 1 d . . . . .
H53 H 0.0906 0.1944 0.0508 0.066 Uiso 1 1 calc R U . . .
C54 C 0.16585(9) 0.2431(2) 0.08604(6) 0.0451(6) Uani 1 1 d . . . . .
H54 H 0.1550 0.3168 0.0862 0.054 Uiso 1 1 calc R U . . .
C55 C 0.22084(9) 0.21075(17) 0.10656(5) 0.0333(5) Uani 1 1 d . . . . .
C56 C 0.20864(10) -0.09268(18) 0.08816(7) 0.0471(6) Uani 1 1 d . . . . .
H56A H 0.1726 -0.1335 0.0846 0.071 Uiso 1 1 calc R U . . .
H56B H 0.2353 -0.1102 0.1116 0.071 Uiso 1 1 calc R U . . .
H56C H 0.2266 -0.1119 0.0694 0.071 Uiso 1 1 calc R U . . .
C57 C 0.25909(9) 0.29221(17) 0.13060(6) 0.0374(5) Uani 1 1 d . . . . .
H57A H 0.2781 0.3372 0.1166 0.056 Uiso 1 1 calc R U . . .
H57B H 0.2886 0.2546 0.1494 0.056 Uiso 1 1 calc R U . . .
H57C H 0.2356 0.3381 0.1415 0.056 Uiso 1 1 calc R U . . .
C58 C 0.37906(8) 0.10902(16) 0.06427(5) 0.0281(4) Uani 1 1 d . . . . .
C59 C 0.34049(9) 0.09447(17) 0.02572(5) 0.0337(5) Uani 1 1 d . . . . .
C60 C 0.27909(10) 0.0643(2) 0.02609(6) 0.0479(6) Uani 1 1 d . . . . .
H60A H 0.2544 0.0553 0.0015 0.072 Uiso 1 1 calc R U . . .
H60B H 0.2633 0.1219 0.0378 0.072 Uiso 1 1 calc R U . . .
H60C H 0.2802 -0.0035 0.0392 0.072 Uiso 1 1 calc R U . . .
C61 C 0.33824(11) 0.20045(19) 0.00491(6) 0.0469(6) Uani 1 1 d . . . . .
H61A H 0.3135 0.1908 -0.0197 0.070 Uiso 1 1 calc R U . . .
H61B H 0.3774 0.2202 0.0045 0.070 Uiso 1 1 calc R U . . .
H61C H 0.3223 0.2580 0.0166 0.070 Uiso 1 1 calc R U . . .
C62 C 0.36399(11) 0.0057(2) 0.00660(6) 0.0492(6) Uani 1 1 d . . . . .
H62A H 0.3381 -0.0035 -0.0177 0.074 Uiso 1 1 calc R U . . .
H62B H 0.3663 -0.0624 0.0198 0.074 Uiso 1 1 calc R U . . .
H62C H 0.4027 0.0258 0.0054 0.074 Uiso 1 1 calc R U . . .
P4 P 0.87594(2) -0.54871(4) 0.07846(2) 0.02498(11) Uani 1 1 d . . . . .
P5 P 0.84192(2) -0.53925(4) 0.14150(2) 0.02679(11) Uani 1 1 d . . . . .
P6 P 0.82277(2) -0.37510(4) 0.11432(2) 0.03062(12) Uani 1 1 d . . . . .
N4 N 0.83232(6) -0.61099(13) 0.10155(4) 0.0252(3) Uani 1 1 d . . . . .
N5 N 0.91707(6) -0.53972(13) 0.15020(4) 0.0268(3) Uani 1 1 d . . . . .
N6 N 0.99129(7) -0.51443(14) 0.12400(4) 0.0303(4) Uani 1 1 d . . . . .
C63 C 0.77665(8) -0.64984(16) 0.07982(5) 0.0275(4) Uani 1 1 d . . . . .
C64 C 0.72356(8) -0.61685(17) 0.08473(5) 0.0320(5) Uani 1 1 d . . . . .
C65 C 0.67176(9) -0.6542(2) 0.06123(6) 0.0457(6) Uani 1 1 d . . . . .
H65 H 0.6361 -0.6317 0.0647 0.055 Uiso 1 1 calc R U . . .
C66 C 0.67065(10) -0.7226(2) 0.03320(6) 0.0518(7) Uani 1 1 d . . . . .
H66 H 0.6350 -0.7443 0.0169 0.062 Uiso 1 1 calc R U . . .
C67 C 0.72265(10) -0.75851(19) 0.02949(6) 0.0430(6) Uani 1 1 d . . . . .
H67 H 0.7224 -0.8071 0.0106 0.052 Uiso 1 1 calc R U . . .
C68 C 0.77541(9) -0.72612(16) 0.05245(5) 0.0311(4) Uani 1 1 d . . . . .
C69 C 0.71463(8) -0.54758(17) 0.11428(5) 0.0305(4) Uani 1 1 d . . . . .
C70 C 0.71857(8) -0.59508(18) 0.14760(5) 0.0356(5) Uani 1 1 d . . . . .
C71 C 0.70171(9) -0.5349(2) 0.17300(6) 0.0413(5) Uani 1 1 d . . . . .
H71 H 0.7049 -0.5663 0.1957 0.050 Uiso 1 1 calc R U . . .
C72 C 0.68041(9) -0.4309(2) 0.16629(6) 0.0426(6) Uani 1 1 d . . . . .
C73 C 0.67645(9) -0.38628(19) 0.13329(6) 0.0390(5) Uani 1 1 d . . . . .
H73 H 0.6625 -0.3144 0.1285 0.047 Uiso 1 1 calc R U . . .
C74 C 0.69216(8) -0.44278(18) 0.10678(5) 0.0338(5) Uani 1 1 d . . . . .
C75 C 0.73808(10) -0.71046(19) 0.15548(6) 0.0479(6) Uani 1 1 d . . . . .
H75A H 0.7110 -0.7588 0.1388 0.072 Uiso 1 1 calc R U . . .
H75B H 0.7389 -0.7285 0.1801 0.072 Uiso 1 1 calc R U . . .
H75C H 0.7770 -0.7192 0.1527 0.072 Uiso 1 1 calc R U . . .
C76 C 0.65886(11) -0.3707(2) 0.19369(7) 0.0612(8) Uani 1 1 d . . . . .
H76A H 0.6640 -0.2928 0.1911 0.092 Uiso 1 1 calc R U . . .
H76B H 0.6810 -0.3937 0.2178 0.092 Uiso 1 1 calc R U . . .
H76C H 0.6177 -0.3866 0.1899 0.092 Uiso 1 1 calc R U . . .
C77 C 0.68164(10) -0.3917(2) 0.07038(6) 0.0472(6) Uani 1 1 d . . . . .
H77A H 0.7100 -0.4194 0.0589 0.071 Uiso 1 1 calc R U . . .
H77B H 0.6857 -0.3130 0.0730 0.071 Uiso 1 1 calc R U . . .
H77C H 0.6424 -0.4095 0.0556 0.071 Uiso 1 1 calc R U . . .
C78 C 0.82610(9) -0.78910(16) 0.04834(5) 0.0320(5) Uani 1 1 d . . . . .
C79 C 0.84484(9) -0.77945(18) 0.01754(5) 0.0365(5) Uani 1 1 d . . . . .
C80 C 0.88550(10) -0.85189(19) 0.01248(6) 0.0442(6) Uani 1 1 d . . . . .
H80 H 0.8979 -0.8454 -0.0084 0.053 Uiso 1 1 calc R U . . .
C81 C 0.90879(10) -0.9334(2) 0.03662(6) 0.0456(6) Uani 1 1 d . . . . .
C82 C 0.88945(10) -0.94233(18) 0.06646(6) 0.0438(6) Uani 1 1 d . . . . .
H82 H 0.9051 -0.9975 0.0834 0.053 Uiso 1 1 calc R U . . .
C83 C 0.84787(10) -0.87335(17) 0.07255(6) 0.0378(5) Uani 1 1 d . . . . .
C84 C 0.82153(11) -0.6924(2) -0.00964(6) 0.0476(6) Uani 1 1 d . . . . .
H84A H 0.7972 -0.7251 -0.0318 0.071 Uiso 0.55(3) 1 calc R U P A 1
H84B H 0.8538 -0.6537 -0.0147 0.071 Uiso 0.55(3) 1 calc R U P A 1
H84C H 0.7983 -0.6415 -0.0003 0.071 Uiso 0.55(3) 1 calc R U P A 1
H84D H 0.8332 -0.7071 -0.0313 0.071 Uiso 0.45(3) 1 calc R U P A 2
H84E H 0.8371 -0.6221 0.0003 0.071 Uiso 0.45(3) 1 calc R U P A 2
H84F H 0.7791 -0.6910 -0.0157 0.071 Uiso 0.45(3) 1 calc R U P A 2
C85 C 0.95463(12) -1.0090(2) 0.03124(8) 0.0673(8) Uani 1 1 d . . . . .
H85A H 0.9419 -1.0395 0.0071 0.101 Uiso 1 1 calc R U . . .
H85B H 0.9609 -1.0677 0.0488 0.101 Uiso 1 1 calc R U . . .
H85C H 0.9909 -0.9692 0.0343 0.101 Uiso 1 1 calc R U . . .
C86 C 0.82387(12) -0.8941(2) 0.10350(6) 0.0536(7) Uani 1 1 d . . . . .
H86A H 0.7823 -0.9097 0.0945 0.080 Uiso 1 1 calc R U . . .
H86B H 0.8298 -0.8300 0.1189 0.080 Uiso 1 1 calc R U . . .
H86C H 0.8438 -0.9561 0.1173 0.080 Uiso 1 1 calc R U . . .
C87 C 0.95443(8) -0.53454(17) 0.18676(5) 0.0294(4) Uani 1 1 d . . . . .
C88 C 0.94500(9) -0.45417(17) 0.20992(5) 0.0325(5) Uani 1 1 d . . . . .
C89 C 0.97897(10) -0.45407(19) 0.24556(5) 0.0427(6) Uani 1 1 d . . . . .
H89 H 0.9722 -0.4008 0.2614 0.051 Uiso 1 1 calc R U . . .
C90 C 1.02202(10) -0.5296(2) 0.25815(6) 0.0483(6) Uani 1 1 d . . . . .
H90 H 1.0449 -0.5281 0.2824 0.058 Uiso 1 1 calc R U . . .
C91 C 1.03160(10) -0.60731(19) 0.23519(5) 0.0423(5) Uani 1 1 d . . . . .
H91 H 1.0617 -0.6586 0.2439 0.051 Uiso 1 1 calc R U . . .
C92 C 0.99814(9) -0.61254(18) 0.19942(5) 0.0342(5) Uani 1 1 d . . . . .
C93 C 0.90101(9) -0.36588(17) 0.19984(5) 0.0325(5) Uani 1 1 d . . . . .
C94 C 0.91188(9) -0.27435(17) 0.18164(5) 0.0345(5) Uani 1 1 d . . . . .
C95 C 0.87333(10) -0.18799(19) 0.17564(5) 0.0403(5) Uani 1 1 d . . . . .
H95 H 0.8810 -0.1260 0.1634 0.048 Uiso 1 1 calc R U . . .
C96 C 0.82408(11) -0.1900(2) 0.18710(6) 0.0477(6) Uani 1 1 d . . . . .
C97 C 0.81473(10) -0.2800(2) 0.20563(6) 0.0472(6) Uani 1 1 d . . . . .
H97 H 0.7813 -0.2819 0.2139 0.057 Uiso 1 1 calc R U . . .
C98 C 0.85224(9) -0.36822(19) 0.21269(5) 0.0379(5) Uani 1 1 d . . . . .
C99 C 0.96449(10) -0.2668(2) 0.16864(7) 0.0493(6) Uani 1 1 d . . . . .
H99A H 0.9631 -0.3237 0.1509 0.074 Uiso 0.60(4) 1 calc R U P B 1
H99B H 0.9994 -0.2758 0.1889 0.074 Uiso 0.60(4) 1 calc R U P B 1
H99C H 0.9654 -0.1958 0.1576 0.074 Uiso 0.60(4) 1 calc R U P B 1
H99D H 0.9837 -0.3374 0.1711 0.074 Uiso 0.40(4) 1 calc R U P B 2
H99E H 0.9913 -0.2131 0.1829 0.074 Uiso 0.40(4) 1 calc R U P B 2
H99F H 0.9529 -0.2448 0.1434 0.074 Uiso 0.40(4) 1 calc R U P B 2
C100 C 0.78128(14) -0.0975(3) 0.17818(9) 0.0842(10) Uani 1 1 d . . . . .
H10A H 0.7907 -0.0449 0.1978 0.126 Uiso 0.58(7) 1 calc R U P C 1
H10B H 0.7420 -0.1254 0.1749 0.126 Uiso 0.58(7) 1 calc R U P C 1
H10C H 0.7834 -0.0624 0.1561 0.126 Uiso 0.58(7) 1 calc R U P C 1
H10P H 0.8023 -0.0287 0.1811 0.126 Uiso 0.42(7) 1 calc R U P C 2
H10Q H 0.7567 -0.0994 0.1943 0.126 Uiso 0.42(7) 1 calc R U P C 2
H10R H 0.7571 -0.1045 0.1534 0.126 Uiso 0.42(7) 1 calc R U P C 2
C101 C 0.84052(11) -0.4617(2) 0.23430(6) 0.0523(6) Uani 1 1 d . . . . .
H10D H 0.8006 -0.4574 0.2356 0.078 Uiso 1 1 calc R U . . .
H10E H 0.8673 -0.4587 0.2585 0.078 Uiso 1 1 calc R U . . .
H10F H 0.8460 -0.5298 0.2229 0.078 Uiso 1 1 calc R U . . .
C102 C 1.01026(9) -0.70729(17) 0.17905(5) 0.0344(5) Uani 1 1 d . . . . .
C103 C 1.06343(10) -0.71563(19) 0.17099(6) 0.0409(5) Uani 1 1 d . . . . .
C104 C 1.07662(11) -0.8121(2) 0.15668(6) 0.0487(6) Uani 1 1 d . . . . .
H104 H 1.1125 -0.8179 0.1512 0.058 Uiso 1 1 calc R U . . .
C105 C 1.03964(11) -0.8996(2) 0.15015(6) 0.0476(6) Uani 1 1 d . . . . .
C106 C 0.98779(11) -0.88993(19) 0.15833(6) 0.0434(6) Uani 1 1 d . . . . .
H106 H 0.9617 -0.9494 0.1538 0.052 Uiso 1 1 calc R U . . .
C107 C 0.97243(10) -0.79588(18) 0.17297(5) 0.0385(5) Uani 1 1 d . . . . .
C108 C 1.10616(10) -0.6242(2) 0.17800(7) 0.0543(7) Uani 1 1 d . . . . .
H10G H 1.1312 -0.6312 0.1623 0.081 Uiso 1 1 calc R U . . .
H10H H 1.1299 -0.6264 0.2030 0.081 Uiso 1 1 calc R U . . .
H10I H 1.0853 -0.5552 0.1732 0.081 Uiso 1 1 calc R U . . .
C109 C 1.05548(14) -1.0032(2) 0.13455(8) 0.0689(8) Uani 1 1 d . . . . .
H10J H 1.0201 -1.0403 0.1209 0.103 Uiso 0.53(3) 1 calc R U P D 1
H10K H 1.0773 -1.0503 0.1540 0.103 Uiso 0.53(3) 1 calc R U P D 1
H10L H 1.0793 -0.9862 0.1187 0.103 Uiso 0.53(3) 1 calc R U P D 1
H10M H 1.0401 -1.0012 0.1084 0.103 Uiso 0.47(3) 1 calc R U P D 2
H10N H 1.0388 -1.0650 0.1439 0.103 Uiso 0.47(3) 1 calc R U P D 2
H10O H 1.0977 -1.0106 0.1413 0.103 Uiso 0.47(3) 1 calc R U P D 2
C110 C 0.91826(10) -0.7927(2) 0.18475(6) 0.0484(6) Uani 1 1 d . . . . .
H11A H 0.8903 -0.7428 0.1694 0.073 Uiso 1 1 calc R U . . .
H11B H 0.9278 -0.7679 0.2096 0.073 Uiso 1 1 calc R U . . .
H11C H 0.9013 -0.8652 0.1829 0.073 Uiso 1 1 calc R U . . .
C111 C 0.93803(8) -0.53332(15) 0.12052(5) 0.0261(4) Uani 1 1 d . . . . .
C112 C 1.01458(8) -0.51490(17) 0.09449(5) 0.0320(5) Uani 1 1 d . . . . .
C113 C 1.04722(9) -0.42377(19) 0.09052(6) 0.0411(5) Uani 1 1 d . . . . .
C114 C 1.06966(10) -0.4201(2) 0.06157(7) 0.0519(6) Uani 1 1 d . . . . .
H114 H 1.0909 -0.3582 0.0583 0.062 Uiso 1 1 calc R U . . .
C115 C 1.06186(11) -0.5042(2) 0.03748(7) 0.0523(6) Uani 1 1 d . . . . .
H115 H 1.0762 -0.4992 0.0172 0.063 Uiso 1 1 calc R U . . .
C116 C 1.03318(10) -0.5954(2) 0.04307(6) 0.0433(6) Uani 1 1 d . . . . .
H116 H 1.0289 -0.6542 0.0268 0.052 Uiso 1 1 calc R U . . .
C117 C 1.01009(8) -0.60443(18) 0.07185(5) 0.0337(5) Uani 1 1 d . . . . .
C118 C 1.05806(11) -0.3327(2) 0.11700(7) 0.0533(7) Uani 1 1 d . . . . .
H11D H 1.0886 -0.2857 0.1133 0.080 Uiso 1 1 calc R U . . .
H11E H 1.0702 -0.3621 0.1413 0.080 Uiso 1 1 calc R U . . .
H11F H 1.0224 -0.2906 0.1136 0.080 Uiso 1 1 calc R U . . .
C119 C 0.98368(9) -0.70959(18) 0.07813(6) 0.0389(5) Uani 1 1 d . . . . .
H11G H 0.9437 -0.7136 0.0627 0.058 Uiso 1 1 calc R U . . .
H11H H 0.9840 -0.7143 0.1032 0.058 Uiso 1 1 calc R U . . .
H11I H 1.0061 -0.7697 0.0725 0.058 Uiso 1 1 calc R U . . .
C120 C 0.84922(8) -0.40782(16) 0.08045(5) 0.0279(4) Uani 1 1 d . . . . .
C121 C 0.85038(9) -0.33182(17) 0.04957(5) 0.0337(5) Uani 1 1 d . . . . .
C122 C 0.91177(10) -0.3283(2) 0.04527(7) 0.0512(6) Uani 1 1 d . . . . .
H12A H 0.9240 -0.4017 0.0413 0.077 Uiso 1 1 calc R U . . .
H12B H 0.9386 -0.2982 0.0670 0.077 Uiso 1 1 calc R U . . .
H12C H 0.9118 -0.2828 0.0247 0.077 Uiso 1 1 calc R U . . .
C123 C 0.80838(10) -0.37460(19) 0.01483(5) 0.0460(6) Uani 1 1 d . . . . .
H12D H 0.8083 -0.3256 -0.0049 0.069 Uiso 1 1 calc R U . . .
H12E H 0.7692 -0.3787 0.0175 0.069 Uiso 1 1 calc R U . . .
H12F H 0.8207 -0.4468 0.0097 0.069 Uiso 1 1 calc R U . . .
C124 C 0.83223(11) -0.21748(18) 0.05638(6) 0.0494(6) Uani 1 1 d . . . . .
H12G H 0.8331 -0.1707 0.0363 0.074 Uiso 1 1 calc R U . . .
H12H H 0.8590 -0.1893 0.0784 0.074 Uiso 1 1 calc R U . . .
H12I H 0.7929 -0.2190 0.0588 0.074 Uiso 1 1 calc R U . . .
C125 C 0.4815(9) -0.4953(14) 0.0297(5) 0.045(2) Uiso 0.1435(12) 1 d G . P . .
H125 H 0.4680 -0.4860 0.0501 0.054 Uiso 0.1435(12) 1 calc R U P . .
C126 C 0.5406(9) -0.4963(14) 0.0334(5) 0.044(2) Uiso 0.1435(12) 1 d G . P . .
H126 H 0.5676 -0.4875 0.0564 0.053 Uiso 0.1435(12) 1 calc R U P . .
C127 C 0.5603(9) -0.5100(14) 0.0035(5) 0.044(2) Uiso 0.1435(12) 1 d G . P . .
H127 H 0.6007 -0.5106 0.0060 0.053 Uiso 0.1435(12) 1 calc R U P . .
C128 C 0.5208(9) -0.5227(14) -0.0301(5) 0.045(2) Uiso 0.1435(12) 1 d G . P . .
H128 H 0.5342 -0.5321 -0.0505 0.054 Uiso 0.1435(12) 1 calc R U P . .
C129 C 0.4617(9) -0.5218(14) -0.0338(5) 0.044(2) Uiso 0.1435(12) 1 d G . P . .
H129 H 0.4347 -0.5306 -0.0568 0.053 Uiso 0.1435(12) 1 calc R U P . .
C130 C 0.4420(9) -0.5081(14) -0.0039(5) 0.044(2) Uiso 0.1435(12) 1 d G . P . .
H130 H 0.4016 -0.5075 -0.0064 0.053 Uiso 0.1435(12) 1 calc R U P . .
C131 C 0.7800(3) -0.8547(7) 0.2494(2) 0.082(3) Uiso 0.287(2) 1 d G . P E 1
H131 H 0.7452 -0.8918 0.2377 0.098 Uiso 0.287(2) 1 calc R U P E 1
C132 C 0.8333(4) -0.9032(6) 0.2528(3) 0.066(2) Uiso 0.287(2) 1 d G . P E 1
H132 H 0.8350 -0.9735 0.2434 0.080 Uiso 0.287(2) 1 calc R U P E 1
C133 C 0.8842(3) -0.8488(7) 0.2700(3) 0.065(2) Uiso 0.287(2) 1 d G . P E 1
H133 H 0.9207 -0.8819 0.2723 0.078 Uiso 0.287(2) 1 calc R U P E 1
C134 C 0.8817(3) -0.7458(7) 0.2838(2) 0.082(3) Uiso 0.287(2) 1 d G . P E 1
H134 H 0.9165 -0.7087 0.2955 0.098 Uiso 0.287(2) 1 calc R U P E 1
C135 C 0.8284(3) -0.6973(5) 0.28040(19) 0.066(2) Uiso 0.287(2) 1 d G . P E 1
H135 H 0.8267 -0.6270 0.2898 0.080 Uiso 0.287(2) 1 calc R U P E 1
C136 C 0.7775(3) -0.7517(6) 0.2632(2) 0.065(2) Uiso 0.287(2) 1 d G . P E 1
H136 H 0.7411 -0.7186 0.2609 0.078 Uiso 0.287(2) 1 calc R U P E 1
C231 C 0.7776(5) -0.8733(10) 0.2400(3) 0.077(3) Uiso 0.262(3) 1 d G . P F 2
H231 H 0.7489 -0.9089 0.2216 0.093 Uiso 0.262(3) 1 calc R U P F 2
C232 C 0.7613(4) -0.7962(10) 0.2612(3) 0.070(3) Uiso 0.262(3) 1 d G . P F 2
H232 H 0.7215 -0.7793 0.2573 0.084 Uiso 0.262(3) 1 calc R U P F 2
C233 C 0.8032(5) -0.7440(8) 0.2881(3) 0.089(3) Uiso 0.262(3) 1 d G . P F 2
H233 H 0.7921 -0.6914 0.3026 0.107 Uiso 0.262(3) 1 calc R U P F 2
C234 C 0.8615(4) -0.7688(9) 0.2939(3) 0.077(3) Uiso 0.262(3) 1 d G . P F 2
H234 H 0.8901 -0.7332 0.3123 0.093 Uiso 0.262(3) 1 calc R U P F 2
C235 C 0.8777(4) -0.8459(10) 0.2727(3) 0.070(3) Uiso 0.262(3) 1 d G . P F 2
H235 H 0.9175 -0.8628 0.2766 0.084 Uiso 0.262(3) 1 calc R U P F 2
C236 C 0.8358(6) -0.8981(10) 0.2457(3) 0.089(3) Uiso 0.262(3) 1 d G . P F 2
H236 H 0.8469 -0.9507 0.2312 0.107 Uiso 0.262(3) 1 calc R U P F 2
C431 C 0.8191(6) -0.7341(14) 0.3057(3) 0.098(6) Uiso 0.182(3) 1 d G . P G 3
H431 H 0.8174 -0.7036 0.3277 0.118 Uiso 0.182(3) 1 calc R U P G 3
C432 C 0.8707(5) -0.7313(11) 0.2965(3) 0.066(4) Uiso 0.182(3) 1 d G . P G 3
H432 H 0.9042 -0.6989 0.3122 0.079 Uiso 0.182(3) 1 calc R U P G 3
C433 C 0.8732(4) -0.7759(11) 0.2643(3) 0.063(3) Uiso 0.182(3) 1 d G . P G 3
H433 H 0.9085 -0.7740 0.2579 0.076 Uiso 0.182(3) 1 calc R U P G 3
C434 C 0.8242(5) -0.8234(12) 0.2413(3) 0.098(6) Uiso 0.182(3) 1 d G . P G 3
H434 H 0.8260 -0.8539 0.2193 0.118 Uiso 0.182(3) 1 calc R U P G 3
C435 C 0.7727(4) -0.8262(11) 0.2506(3) 0.066(4) Uiso 0.182(3) 1 d G . P G 3
H435 H 0.7392 -0.8586 0.2349 0.079 Uiso 0.182(3) 1 calc R U P G 3
C436 C 0.7701(5) -0.7816(13) 0.2828(4) 0.063(3) Uiso 0.182(3) 1 d G . P G 3
H436 H 0.7349 -0.7835 0.2891 0.076 Uiso 0.182(3) 1 calc R U P G 3
C331 C 0.8278(5) -0.7351(10) 0.3008(3) 0.085(4) Uiso 0.270(3) 1 d G . P H 4
H331 H 0.8451 -0.6902 0.3208 0.102 Uiso 0.270(3) 1 calc R U P H 4
C332 C 0.8617(4) -0.7806(11) 0.2812(3) 0.106(4) Uiso 0.270(3) 1 d G . P H 4
H332 H 0.9022 -0.7669 0.2878 0.127 Uiso 0.270(3) 1 calc R U P H 4
C333 C 0.8364(5) -0.8463(11) 0.2520(3) 0.108(4) Uiso 0.270(3) 1 d G . P H 4
H333 H 0.8596 -0.8774 0.2386 0.130 Uiso 0.270(3) 1 calc R U P H 4
C334 C 0.7772(5) -0.8664(11) 0.2423(3) 0.085(4) Uiso 0.270(3) 1 d G . P H 4
H334 H 0.7599 -0.9113 0.2224 0.102 Uiso 0.270(3) 1 calc R U P H 4
C335 C 0.7433(4) -0.8208(10) 0.2619(3) 0.106(4) Uiso 0.270(3) 1 d G . P H 4
H335 H 0.7028 -0.8345 0.2554 0.127 Uiso 0.270(3) 1 calc R U P H 4
C336 C 0.7685(5) -0.7552(10) 0.2912(3) 0.108(4) Uiso 0.270(3) 1 d G . P H 4
H336 H 0.7453 -0.7240 0.3046 0.130 Uiso 0.270(3) 1 calc R U P H 4

loop_
_atom_site_aniso_label
_atom_site_aniso_U_11
_atom_site_aniso_U_22
_atom_site_aniso_U_33
_atom_site_aniso_U_23
_atom_site_aniso_U_13
_atom_site_aniso_U_12
P1 0.0254(2) 0.0234(3) 0.0271(2) 0.0031(2) 0.0054(2) 0.0011(2)
P2 0.0254(3) 0.0262(3) 0.0266(2) 0.0031(2) 0.0053(2) 0.0019(2)
P3 0.0324(3) 0.0274(3) 0.0285(2) 0.0019(2) 0.0091(2) 0.0037(2)
N1 0.0242(8) 0.0229(9) 0.0294(8) 0.0038(7) 0.0054(7) 0.0005(7)
N2 0.0256(8) 0.0234(9) 0.0248(8) 0.0041(6) 0.0060(6) 0.0003(7)
N3 0.0273(8) 0.0265(9) 0.0314(8) 0.0019(7) 0.0075(7) -0.0013(7)
C1 0.0270(10) 0.0272(11) 0.0290(10) 0.0024(8) 0.0062(8) -0.0027(8)
C2 0.0311(11) 0.0264(11) 0.0362(11) 0.0030(9) 0.0076(9) -0.0011(9)
C3 0.0384(12) 0.0257(12) 0.0625(15) 0.0025(10) 0.0149(11) -0.0014(10)
C4 0.0375(13) 0.0317(13) 0.0754(17) 0.0013(12) 0.0176(12) -0.0105(10)
C5 0.0292(11) 0.0388(14) 0.0595(14) 0.0023(11) 0.0138(10) -0.0037(10)
C6 0.0285(10) 0.0313(12) 0.0317(10) 0.0016(9) 0.0074(8) -0.0031(9)
C7 0.0319(11) 0.0212(11) 0.0519(13) 0.0007(9) 0.0101(10) -0.0028(9)
C8 0.0364(13) 0.0246(12) 0.0714(17) 0.0089(11) 0.0045(12) -0.0019(10)
C9 0.0358(14) 0.0313(15) 0.120(3) 0.0209(16) 0.0054(16) 0.0030(11)
C10 0.0490(17) 0.0282(15) 0.156(3) 0.0072(18) 0.043(2) 0.0054(12)
C11 0.0696(19) 0.0316(14) 0.108(2) -0.0125(15) 0.0571(19) -0.0072(14)
C12 0.0467(14) 0.0292(13) 0.0638(16) -0.0066(11) 0.0232(12) -0.0055(10)
C13 0.0664(18) 0.0457(16) 0.0582(16) 0.0154(13) -0.0074(13) -0.0099(13)
C14 0.072(2) 0.061(2) 0.261(6) 0.027(3) 0.087(3) 0.0276(18)
C15 0.0767(19) 0.0578(18) 0.0518(15) -0.0076(13) 0.0270(14) -0.0154(15)
C16 0.0265(10) 0.0319(12) 0.0368(11) 0.0021(9) 0.0111(9) -0.0027(9)
C17 0.0324(11) 0.0374(13) 0.0346(11) 0.0024(9) 0.0125(9) -0.0031(10)
C18 0.0460(13) 0.0488(15) 0.0437(13) -0.0046(11) 0.0218(11) -0.0020(12)
C19 0.0400(13) 0.0424(14) 0.0573(15) 0.0009(11) 0.0236(11) 0.0048(11)
C20 0.0329(12) 0.0449(14) 0.0515(14) 0.0113(11) 0.0099(10) 0.0068(10)
C21 0.0284(11) 0.0383(13) 0.0370(11) 0.0031(9) 0.0085(9) -0.0010(9)
C22 0.0492(14) 0.0538(16) 0.0381(12) 0.0090(11) 0.0118(11) -0.0009(12)
C23 0.0635(18) 0.064(2) 0.092(2) 0.0004(16) 0.0384(16) 0.0230(15)
C24 0.0410(13) 0.0559(16) 0.0360(12) 0.0015(11) 0.0031(10) -0.0013(12)
C25 0.0313(10) 0.0269(11) 0.0261(9) 0.0041(8) 0.0067(8) -0.0011(9)
C26 0.0368(11) 0.0299(12) 0.0329(10) 0.0068(9) 0.0105(9) 0.0035(9)
C27 0.0577(15) 0.0341(13) 0.0504(14) 0.0153(11) 0.0230(12) 0.0092(11)
C28 0.0697(17) 0.0460(16) 0.0526(14) 0.0247(12) 0.0317(13) 0.0115(13)
C29 0.0576(15) 0.0459(15) 0.0408(12) 0.0137(11) 0.0245(11) 0.0060(12)
C30 0.0346(11) 0.0356(12) 0.0290(10) 0.0045(9) 0.0094(9) 0.0028(9)
C31 0.0419(12) 0.0230(11) 0.0343(11) 0.0075(8) 0.0107(9) 0.0062(9)
C32 0.0514(14) 0.0206(11) 0.0388(11) 0.0034(9) 0.0099(10) 0.0059(10)
C33 0.0678(17) 0.0321(13) 0.0384(12) -0.0007(10) 0.0078(12) 0.0158(12)
C34 0.0716(18) 0.0520(16) 0.0426(13) 0.0079(12) 0.0223(13) 0.0309(14)
C35 0.0459(14) 0.0531(16) 0.0483(14) 0.0137(12) 0.0190(11) 0.0234(12)
C36 0.0422(12) 0.0317(12) 0.0385(11) 0.0116(9) 0.0122(10) 0.0114(10)
C37 0.0502(15) 0.0361(14) 0.0568(15) -0.0030(11) 0.0058(12) -0.0055(11)
C38 0.103(3) 0.157(4) 0.0590(19) -0.006(2) 0.0368(19) 0.060(3)
C39 0.0421(13) 0.0579(16) 0.0402(12) 0.0118(11) 0.0057(10) 0.0126(12)
C40 0.0403(12) 0.0356(12) 0.0255(10) 0.0055(9) 0.0124(9) 0.0042(10)
C41 0.0441(13) 0.0457(14) 0.0250(10) 0.0027(9) 0.0097(9) 0.0018(11)
C42 0.0596(15) 0.0428(14) 0.0269(10) -0.0034(10) 0.0125(10) -0.0021(12)
C43 0.0596(16) 0.0500(15) 0.0303(11) 0.0004(10) 0.0195(11) 0.0100(13)
C44 0.0479(14) 0.0557(16) 0.0356(12) 0.0052(11) 0.0201(11) 0.0116(12)
C45 0.0454(13) 0.0456(14) 0.0299(10) 0.0054(10) 0.0181(10) 0.0035(11)
C46 0.0446(14) 0.0603(17) 0.0393(12) -0.0080(12) 0.0051(11) -0.0031(12)
C47 0.085(2) 0.0586(18) 0.0616(17) -0.0041(14) 0.0360(16) 0.0179(16)
C48 0.0464(14) 0.0602(17) 0.0538(15) 0.0013(12) 0.0231(12) -0.0051(13)
C49 0.0285(10) 0.0212(10) 0.0239(9) 0.0004(7) 0.0057(8) 0.0021(8)
C50 0.0264(10) 0.0323(12) 0.0327(10) 0.0024(9) 0.0105(8) 0.0008(9)
C51 0.0289(11) 0.0380(13) 0.0420(12) -0.0031(10) 0.0095(9) -0.0024(9)
C52 0.0303(12) 0.0556(17) 0.0554(14) -0.0124(12) 0.0047(10) -0.0029(11)
C53 0.0328(13) 0.0641(19) 0.0605(16) -0.0042(13) 0.0020(11) 0.0118(12)
C54 0.0374(13) 0.0429(14) 0.0555(14) 0.0019(11) 0.0141(11) 0.0129(11)
C55 0.0328(11) 0.0332(12) 0.0370(11) 0.0020(9) 0.0151(9) 0.0017(9)
C56 0.0395(13) 0.0366(14) 0.0608(15) -0.0061(11) 0.0074(11) -0.0098(11)
C57 0.0426(12) 0.0294(12) 0.0441(12) -0.0020(9) 0.0186(10) 0.0024(10)
C58 0.0332(10) 0.0249(11) 0.0265(9) 0.0033(8) 0.0090(8) 0.0002(9)
C59 0.0374(11) 0.0363(12) 0.0244(9) 0.0038(9) 0.0041(8) 0.0001(10)
C60 0.0399(13) 0.0651(17) 0.0338(11) 0.0013(11) 0.0025(10) -0.0097(12)
C61 0.0554(15) 0.0482(15) 0.0305(11) 0.0105(10) 0.0019(10) 0.0017(12)
C62 0.0595(15) 0.0533(16) 0.0307(11) -0.0092(10) 0.0062(11) 0.0040(13)
P4 0.0259(2) 0.0270(3) 0.0223(2) -0.0001(2) 0.00727(19) -0.0011(2)
P5 0.0269(3) 0.0313(3) 0.0228(2) -0.0013(2) 0.00822(19) 0.0000(2)
P6 0.0311(3) 0.0298(3) 0.0294(3) -0.0031(2) 0.0063(2) 0.0029(2)
N4 0.0261(8) 0.0273(9) 0.0232(7) -0.0015(6) 0.0088(6) -0.0013(7)
N5 0.0265(8) 0.0315(9) 0.0221(7) 0.0004(7) 0.0064(6) 0.0012(7)
N6 0.0260(9) 0.0360(10) 0.0287(8) -0.0011(7) 0.0073(7) -0.0006(7)
C63 0.0281(10) 0.0276(11) 0.0268(9) 0.0005(8) 0.0079(8) -0.0042(8)
C64 0.0299(10) 0.0345(12) 0.0319(10) -0.0056(9) 0.0095(8) -0.0054(9)
C65 0.0299(11) 0.0567(16) 0.0516(14) -0.0154(12) 0.0137(10) -0.0065(11)
C66 0.0329(12) 0.0666(18) 0.0532(14) -0.0236(13) 0.0082(11) -0.0120(12)
C67 0.0434(13) 0.0449(14) 0.0419(12) -0.0183(10) 0.0139(10) -0.0132(11)
C68 0.0341(11) 0.0293(11) 0.0326(10) -0.0044(9) 0.0137(9) -0.0077(9)
C69 0.0216(9) 0.0393(13) 0.0325(10) -0.0044(9) 0.0109(8) -0.0036(9)
C70 0.0263(10) 0.0441(14) 0.0382(11) 0.0009(10) 0.0121(9) -0.0035(10)
C71 0.0333(11) 0.0617(17) 0.0316(11) -0.0002(11) 0.0135(9) -0.0021(11)
C72 0.0306(11) 0.0613(17) 0.0366(12) -0.0134(11) 0.0109(9) 0.0000(11)
C73 0.0292(11) 0.0440(14) 0.0425(12) -0.0057(10) 0.0084(9) 0.0052(10)
C74 0.0257(10) 0.0418(13) 0.0346(10) -0.0020(9) 0.0096(8) 0.0014(9)
C75 0.0495(14) 0.0475(15) 0.0535(14) 0.0088(12) 0.0256(12) -0.0030(12)
C76 0.0542(16) 0.086(2) 0.0491(14) -0.0220(14) 0.0233(12) 0.0049(15)
C77 0.0448(13) 0.0547(16) 0.0402(12) 0.0050(11) 0.0093(10) 0.0093(12)
C78 0.0370(11) 0.0280(11) 0.0322(10) -0.0085(9) 0.0121(9) -0.0087(9)
C79 0.0424(12) 0.0355(13) 0.0338(11) -0.0089(9) 0.0144(9) -0.0082(10)
C80 0.0510(14) 0.0460(15) 0.0418(12) -0.0158(11) 0.0235(11) -0.0084(12)
C81 0.0455(13) 0.0416(14) 0.0510(14) -0.0176(11) 0.0163(11) -0.0003(11)
C82 0.0534(14) 0.0288(13) 0.0474(13) -0.0069(10) 0.0117(11) 0.0014(11)
C83 0.0472(13) 0.0294(12) 0.0390(11) -0.0061(9) 0.0159(10) -0.0058(10)
C84 0.0652(16) 0.0465(15) 0.0355(12) -0.0020(10) 0.0216(11) -0.0039(12)
C85 0.0682(19) 0.066(2) 0.0712(18) -0.0176(15) 0.0262(15) 0.0155(15)
C86 0.0711(18) 0.0463(15) 0.0495(14) 0.0100(12) 0.0272(13) 0.0032(13)
C87 0.0296(10) 0.0347(12) 0.0221(9) 0.0003(8) 0.0044(8) 0.0007(9)
C88 0.0343(11) 0.0349(12) 0.0267(9) -0.0008(9) 0.0062(8) 0.0012(9)
C89 0.0492(13) 0.0456(14) 0.0281(10) -0.0080(10) 0.0026(10) 0.0043(11)
C90 0.0538(15) 0.0542(16) 0.0270(11) -0.0028(10) -0.0041(10) 0.0067(12)
C91 0.0421(13) 0.0429(14) 0.0344(11) 0.0026(10) -0.0009(10) 0.0105(11)
C92 0.0342(11) 0.0378(13) 0.0278(10) 0.0029(9) 0.0045(8) 0.0021(10)
C93 0.0341(11) 0.0358(12) 0.0252(9) -0.0083(9) 0.0049(8) 0.0010(9)
C94 0.0358(11) 0.0361(13) 0.0286(10) -0.0083(9) 0.0043(9) -0.0012(10)
C95 0.0486(14) 0.0360(13) 0.0319(11) -0.0055(9) 0.0044(10) 0.0013(11)
C96 0.0493(14) 0.0504(16) 0.0395(12) -0.0075(11) 0.0066(11) 0.0141(12)
C97 0.0405(13) 0.0610(17) 0.0423(13) -0.0098(12) 0.0154(11) 0.0084(12)
C98 0.0407(12) 0.0449(14) 0.0284(10) -0.0069(9) 0.0106(9) 0.0009(11)
C99 0.0450(14) 0.0451(15) 0.0590(15) 0.0011(12) 0.0170(12) -0.0004(12)
C100 0.082(2) 0.086(2) 0.088(2) 0.0112(19) 0.0285(18) 0.0471(19)
C101 0.0560(15) 0.0642(18) 0.0419(13) 0.0003(12) 0.0223(12) -0.0025(13)
C102 0.0390(12) 0.0356(12) 0.0246(9) 0.0032(9) 0.0029(9) 0.0099(10)
C103 0.0402(12) 0.0438(14) 0.0348(11) 0.0029(10) 0.0045(10) 0.0118(11)
C104 0.0453(14) 0.0557(17) 0.0444(13) 0.0047(12) 0.0117(11) 0.0181(13)
C105 0.0618(16) 0.0415(15) 0.0378(12) 0.0052(10) 0.0117(11) 0.0169(13)
C106 0.0598(15) 0.0341(13) 0.0333(11) 0.0066(10) 0.0087(11) 0.0057(11)
C107 0.0473(13) 0.0365(13) 0.0293(10) 0.0070(9) 0.0072(9) 0.0069(11)
C108 0.0366(13) 0.0621(18) 0.0603(16) -0.0014(13) 0.0077(12) 0.0054(12)
C109 0.093(2) 0.0500(17) 0.0653(18) -0.0054(14) 0.0262(16) 0.0196(16)
C110 0.0530(15) 0.0409(14) 0.0524(14) 0.0056(11) 0.0170(12) 0.0011(12)
C111 0.0281(10) 0.0235(10) 0.0261(9) -0.0006(8) 0.0070(8) 0.0021(8)
C112 0.0229(10) 0.0412(13) 0.0321(10) 0.0014(9) 0.0082(8) 0.0023(9)
C113 0.0289(11) 0.0487(15) 0.0488(13) -0.0020(11) 0.0163(10) -0.0029(10)
C114 0.0423(14) 0.0625(18) 0.0604(15) 0.0032(13) 0.0298(12) -0.0069(12)
C115 0.0539(15) 0.0655(18) 0.0484(14) 0.0043(13) 0.0320(12) 0.0061(13)
C116 0.0416(13) 0.0516(15) 0.0388(12) -0.0028(11) 0.0147(10) 0.0106(11)
C117 0.0270(10) 0.0402(13) 0.0322(10) 0.0021(9) 0.0058(8) 0.0077(9)
C118 0.0463(14) 0.0523(16) 0.0681(17) -0.0143(13) 0.0274(13) -0.0205(12)
C119 0.0392(12) 0.0372(13) 0.0401(12) -0.0041(10) 0.0109(10) 0.0066(10)
C120 0.0261(10) 0.0270(11) 0.0274(9) 0.0006(8) 0.0027(8) -0.0013(8)
C121 0.0352(11) 0.0312(12) 0.0328(10) 0.0072(9) 0.0066(9) -0.0017(9)
C122 0.0486(14) 0.0515(16) 0.0562(15) 0.0205(12) 0.0195(12) -0.0023(12)
C123 0.0556(15) 0.0458(15) 0.0317(11) 0.0076(10) 0.0046(10) -0.0002(12)
C124 0.0615(16) 0.0325(13) 0.0497(14) 0.0100(11) 0.0088(12) 0.0021(12)

loop_
_atom_type_symbol
_atom_type_description
_atom_type_scat_dispersion_real
_atom_type_scat_dispersion_imag
_atom_type_scat_source
C C 0.0033 0.0016 'International Tables Vol C Tables 4.2.6.8 and 6.1.1.4'
H H 0.0000 0.0000 'International Tables Vol C Tables 4.2.6.8 and 6.1.1.4'
N N 0.0061 0.0033 'International Tables Vol C Tables 4.2.6.8 and 6.1.1.4'
P P 0.1023 0.0942 'International Tables Vol C Tables 4.2.6.8 and 6.1.1.4'

loop_
_geom_angle_atom_site_label_1
_geom_angle_atom_site_label_2
_geom_angle_atom_site_label_3
_geom_angle
N1 P1 C58 97.23(8)
N1 P1 C49 91.80(8)
C58 P1 C49 92.94(8)
N1 P2 N2 92.38(8)
N1 P2 P3 94.81(6)
N2 P2 P3 97.92(6)
C58 P3 P2 94.32(7)
C1 N1 P2 121.80(12)
C1 N1 P1 123.90(12)
P2 N1 P1 107.78(9)
C49 N2 C25 121.67(15)
C49 N2 P2 116.45(12)
C25 N2 P2 121.40(12)
C49 N3 C50 124.04(17)
C2 C1 C6 117.75(18)
C2 C1 N1 121.20(17)
C6 C1 N1 121.00(17)
C3 C2 C1 119.86(19)
C3 C2 C7 112.46(18)
C1 C2 C7 127.64(18)
C4 C3 C2 122.4(2)
C4 C3 H3 118.8
C2 C3 H3 118.8
C5 C4 C3 118.1(2)
C5 C4 H4 121.0
C3 C4 H4 121.0
C4 C5 C6 122.2(2)
C4 C5 H5 118.9
C6 C5 H5 118.9
C5 C6 C1 119.64(19)
C5 C6 C16 113.10(18)
C1 C6 C16 127.12(18)
C12 C7 C8 119.9(2)
C12 C7 C2 117.93(19)
C8 C7 C2 120.8(2)
C9 C8 C7 118.5(3)
C9 C8 C13 119.7(2)
C7 C8 C13 121.8(2)
C10 C9 C8 122.6(3)
C10 C9 H9 118.7
C8 C9 H9 118.7
C9 C10 C11 118.0(3)
C9 C10 C14 120.9(4)
C11 C10 C14 121.2(4)
C10 C11 C12 122.1(3)
C10 C11 H11 119.0
C12 C11 H11 119.0
C7 C12 C11 118.8(2)
C7 C12 C15 120.2(2)
C11 C12 C15 120.9(2)
C8 C13 H13A 109.5
C8 C13 H13B 109.5
H13A C13 H13B 109.5
C8 C13 H13C 109.5
H13A C13 H13C 109.5
H13B C13 H13C 109.5
C10 C14 H14A 109.5
C10 C14 H14B 109.5
H14A C14 H14B 109.5
C10 C14 H14C 109.5
H14A C14 H14C 109.5
H14B C14 H14C 109.5
C12 C15 H15A 109.5
C12 C15 H15B 109.5
H15A C15 H15B 109.5
C12 C15 H15C 109.5
H15A C15 H15C 109.5
H15B C15 H15C 109.5
C17 C16 C21 119.62(19)
C17 C16 C6 118.17(18)
C21 C16 C6 121.09(18)
C18 C17 C16 119.25(19)
C18 C17 C22 119.2(2)
C16 C17 C22 121.4(2)
C19 C18 C17 122.1(2)
C19 C18 H18 118.9
C17 C18 H18 118.9
C18 C19 C20 117.9(2)
C18 C19 C23 120.8(2)
C20 C19 C23 121.3(2)
C19 C20 C21 122.5(2)
C19 C20 H20 118.8
C21 C20 H20 118.8
C20 C21 C16 118.61(19)
C20 C21 C24 120.21(19)
C16 C21 C24 121.15(19)
C17 C22 H22A 109.5
C17 C22 H22B 109.5
H22A C22 H22B 109.5
C17 C22 H22C 109.5
H22A C22 H22C 109.5
H22B C22 H22C 109.5
C19 C23 H23A 109.5
C19 C23 H23B 109.5
H23A C23 H23B 109.5
C19 C23 H23C 109.5
H23A C23 H23C 109.5
H23B C23 H23C 109.5
C21 C24 H24A 109.5
C21 C24 H24B 109.5
H24A C24 H24B 109.5
C21 C24 H24C 109.5
H24A C24 H24C 109.5
H24B C24 H24C 109.5
C26 C25 C30 119.92(18)
C26 C25 N2 120.47(17)
C30 C25 N2 119.60(17)
C27 C26 C25 119.08(19)
C27 C26 C31 115.67(19)
C25 C26 C31 125.26(17)
C28 C27 C26 121.3(2)
C28 C27 H27 119.4
C26 C27 H27 119.4
C27 C28 C29 119.3(2)
C27 C28 H28 120.4
C29 C28 H28 120.4
C28 C29 C30 122.0(2)
C28 C29 H29 119.0
C30 C29 H29 119.0
C29 C30 C25 118.4(2)
C29 C30 C40 117.00(18)
C25 C30 C40 124.51(18)
C36 C31 C32 120.0(2)
C36 C31 C26 119.94(19)
C32 C31 C26 119.74(19)
C33 C32 C31 118.9(2)
C33 C32 C37 120.5(2)
C31 C32 C37 120.6(2)
C34 C33 C32 122.4(2)
C34 C33 H33 118.8
C32 C33 H33 118.8
C33 C34 C35 117.8(2)
C33 C34 C38 121.1(3)
C35 C34 C38 121.0(3)
C34 C35 C36 122.3(2)
C34 C35 H35 118.9
C36 C35 H35 118.9
C35 C36 C31 118.5(2)
C35 C36 C39 119.6(2)
C31 C36 C39 121.9(2)
C32 C37 H37A 109.5
C32 C37 H37B 109.5
H37A C37 H37B 109.5
C32 C37 H37C 109.5
H37A C37 H37C 109.5
H37B C37 H37C 109.5
C34 C38 H38A 109.5
C34 C38 H38B 109.5
H38A C38 H38B 109.5
C34 C38 H38C 109.5
H38A C38 H38C 109.5
H38B C38 H38C 109.5
C36 C39 H39A 109.5
C36 C39 H39B 109.5
H39A C39 H39B 109.5
C36 C39 H39C 109.5
H39A C39 H39C 109.5
H39B C39 H39C 109.5
C41 C40 C45 119.5(2)
C41 C40 C30 119.90(19)
C45 C40 C30 120.1(2)
C42 C41 C40 119.1(2)
C42 C41 C46 119.7(2)
C40 C41 C46 121.2(2)
C43 C42 C41 122.0(2)
C43 C42 H42 119.0
C41 C42 H42 119.0
C44 C43 C42 118.2(2)
C44 C43 C47 121.2(2)
C42 C43 C47 120.7(2)
C43 C44 C45 122.1(2)
C43 C44 H44 118.9
C45 C44 H44 118.9
C44 C45 C40 119.0(2)
C44 C45 C48 118.9(2)
C40 C45 C48 122.0(2)
C41 C46 H46A 109.5
C41 C46 H46B 109.5
H46A C46 H46B 109.5
C41 C46 H46C 109.5
H46A C46 H46C 109.5
H46B C46 H46C 109.5
C43 C47 H47A 109.5
C43 C47 H47B 109.5
H47A C47 H47B 109.5
C43 C47 H47C 109.5
H47A C47 H47C 109.5
H47B C47 H47C 109.5
C45 C48 H48A 109.5
C45 C48 H48B 109.5
H48A C48 H48B 109.5
C45 C48 H48C 109.5
H48A C48 H48C 109.5
H48B C48 H48C 109.5
N3 C49 N2 120.10(16)
N3 C49 P1 130.64(14)
N2 C49 P1 109.11(13)
C55 C50 C51 120.11(18)
C55 C50 N3 123.27(18)
C51 C50 N3 116.19(18)
C52 C51 C50 118.5(2)
C52 C51 C56 119.7(2)
C50 C51 C56 121.74(19)
C53 C52 C51 121.4(2)
C53 C52 H52 119.3
C51 C52 H52 119.3
C54 C53 C52 119.5(2)
C54 C53 H53 120.2
C52 C53 H53 120.2
C53 C54 C55 121.4(2)
C53 C54 H54 119.3
C55 C54 H54 119.3
C54 C55 C50 118.4(2)
C54 C55 C57 118.6(2)
C50 C55 C57 122.99(19)
C51 C56 H56A 109.5
C51 C56 H56B 109.5
H56A C56 H56B 109.5
C51 C56 H56C 109.5
H56A C56 H56C 109.5
H56B C56 H56C 109.5
C55 C57 H57A 109.5
C55 C57 H57B 109.5
H57A C57 H57B 109.5
C55 C57 H57C 109.5
H57A C57 H57C 109.5
H57B C57 H57C 109.5
C59 C58 P3 123.44(15)
C59 C58 P1 118.12(14)
P3 C58 P1 118.44(11)
C62 C59 C60 109.00(19)
C62 C59 C61 108.50(18)
C60 C59 C61 109.02(18)
C62 C59 C58 111.02(17)
C60 C59 C58 109.49(16)
C61 C59 C58 109.76(17)
C59 C60 H60A 109.5
C59 C60 H60B 109.5
H60A C60 H60B 109.5
C59 C60 H60C 109.5
H60A C60 H60C 109.5
H60B C60 H60C 109.5
C59 C61 H61A 109.5
C59 C61 H61B 109.5
H61A C61 H61B 109.5
C59 C61 H61C 109.5
H61A C61 H61C 109.5
H61B C61 H61C 109.5
C59 C62 H62A 109.5
C59 C62 H62B 109.5
H62A C62 H62B 109.5
C59 C62 H62C 109.5
H62A C62 H62C 109.5
H62B C62 H62C 109.5
N4 P4 C120 97.12(8)
N4 P4 C111 92.27(8)
C120 P4 C111 93.80(8)
N5 P5 N4 92.04(7)
N5 P5 P6 98.84(6)
N4 P5 P6 94.56(6)
C120 P6 P5 94.61(7)
C63 N4 P4 115.94(12)
C63 N4 P5 123.57(12)
P4 N4 P5 106.92(8)
C111 N5 C87 122.95(15)
C111 N5 P5 116.26(12)
C87 N5 P5 120.43(12)
C111 N6 C112 122.32(16)
C64 C63 C68 118.17(17)
C64 C63 N4 123.33(17)
C68 C63 N4 118.50(17)
C65 C64 C63 119.31(18)
C65 C64 C69 113.26(18)
C63 C64 C69 127.36(17)
C66 C65 C64 122.3(2)
C66 C65 H65 118.9
C64 C65 H65 118.9
C67 C66 C65 118.2(2)
C67 C66 H66 120.9
C65 C66 H66 120.9
C66 C67 C68 122.1(2)
C66 C67 H67 118.9
C68 C67 H67 118.9
C67 C68 C63 119.70(19)
C67 C68 C78 113.90(18)
C63 C68 C78 125.87(17)
C74 C69 C70 119.92(18)
C74 C69 C64 119.92(18)
C70 C69 C64 119.09(19)
C71 C70 C69 118.7(2)
C71 C70 C75 120.0(2)
C69 C70 C75 121.27(19)
C72 C71 C70 122.1(2)
C72 C71 H71 118.9
C70 C71 H71 118.9
C73 C72 C71 118.1(2)
C73 C72 C76 121.2(2)
C71 C72 C76 120.6(2)
C72 C73 C74 122.3(2)
C72 C73 H73 118.8
C74 C73 H73 118.8
C73 C74 C69 118.75(19)
C73 C74 C77 118.9(2)
C69 C74 C77 122.26(18)
C70 C75 H75A 109.5
C70 C75 H75B 109.5
H75A C75 H75B 109.5
C70 C75 H75C 109.5
H75A C75 H75C 109.5
H75B C75 H75C 109.5
C72 C76 H76A 109.5
C72 C76 H76B 109.5
H76A C76 H76B 109.5
C72 C76 H76C 109.5
H76A C76 H76C 109.5
H76B C76 H76C 109.5
C74 C77 H77A 109.5
C74 C77 H77B 109.5
H77A C77 H77B 109.5
C74 C77 H77C 109.5
H77A C77 H77C 109.5
H77B C77 H77C 109.5
C83 C78 C79 119.3(2)
C83 C78 C68 118.22(18)
C79 C78 C68 121.39(19)
C80 C79 C78 118.8(2)
C80 C79 C84 119.98(19)
C78 C79 C84 121.2(2)
C79 C80 C81 122.7(2)
C79 C80 H80 118.7
C81 C80 H80 118.7
C82 C81 C80 117.7(2)
C82 C81 C85 120.5(2)
C80 C81 C85 121.8(2)
C81 C82 C83 122.1(2)
C81 C82 H82 118.9
C83 C82 H82 118.9
C82 C83 C78 119.3(2)
C82 C83 C86 119.8(2)
C78 C83 C86 120.8(2)
C79 C84 H84A 109.5
C79 C84 H84B 109.5
H84A C84 H84B 109.5
C79 C84 H84C 109.5
H84A C84 H84C 109.5
H84B C84 H84C 109.5
C79 C84 H84D 109.5
C79 C84 H84E 109.5
H84D C84 H84E 109.5
C79 C84 H84F 109.5
H84D C84 H84F 109.5
H84E C84 H84F 109.5
C81 C85 H85A 109.5
C81 C85 H85B 109.5
H85A C85 H85B 109.5
C81 C85 H85C 109.5
H85A C85 H85C 109.5
H85B C85 H85C 109.5
C83 C86 H86A 109.5
C83 C86 H86B 109.5
H86A C86 H86B 109.5
C83 C86 H86C 109.5
H86A C86 H86C 109.5
H86B C86 H86C 109.5
C88 C87 C92 120.09(17)
C88 C87 N5 119.59(17)
C92 C87 N5 120.25(17)
C89 C88 C87 118.99(19)
C89 C88 C93 115.47(18)
C87 C88 C93 125.54(17)
C90 C89 C88 121.4(2)
C90 C89 H89 119.3
C88 C89 H89 119.3
C89 C90 C91 119.38(19)
C89 C90 H90 120.3
C91 C90 H90 120.3
C90 C91 C92 121.7(2)
C90 C91 H91 119.2
C92 C91 H91 119.2
C91 C92 C87 118.47(19)
C91 C92 C102 115.06(18)
C87 C92 C102 126.31(17)
C94 C93 C98 119.71(19)
C94 C93 C88 120.16(18)
C98 C93 C88 119.62(19)
C95 C94 C93 119.5(2)
C95 C94 C99 119.0(2)
C93 C94 C99 121.5(2)
C96 C95 C94 121.7(2)
C96 C95 H95 119.1
C94 C95 H95 119.1
C97 C96 C95 117.9(2)
C97 C96 C100 121.8(2)
C95 C96 C100 120.3(3)
C96 C97 C98 122.7(2)
C96 C97 H97 118.6
C98 C97 H97 118.6
C97 C98 C93 118.4(2)
C97 C98 C101 119.8(2)
C93 C98 C101 121.8(2)
C94 C99 H99A 109.5
C94 C99 H99B 109.5
H99A C99 H99B 109.5
C94 C99 H99C 109.5
H99A C99 H99C 109.5
H99B C99 H99C 109.5
C94 C99 H99D 109.5
C94 C99 H99E 109.5
H99D C99 H99E 109.5
C94 C99 H99F 109.5
H99D C99 H99F 109.5
H99E C99 H99F 109.5
C96 C100 H10A 109.5
C96 C100 H10B 109.5
H10A C100 H10B 109.5
C96 C100 H10C 109.5
H10A C100 H10C 109.5
H10B C100 H10C 109.5
C96 C100 H10P 109.5
C96 C100 H10Q 109.5
H10P C100 H10Q 109.5
C96 C100 H10R 109.5
H10P C100 H10R 109.5
H10Q C100 H10R 109.5
C98 C101 H10D 109.5
C98 C101 H10E 109.5
H10D C101 H10E 109.5
C98 C101 H10F 109.5
H10D C101 H10F 109.5
H10E C101 H10F 109.5
C107 C102 C103 119.6(2)
C107 C102 C92 119.15(19)
C103 C102 C92 120.5(2)
C104 C103 C102 118.7(2)
C104 C103 C108 119.7(2)
C102 C103 C108 121.7(2)
C105 C104 C103 122.5(2)
C105 C104 H104 118.8
C103 C104 H104 118.8
C104 C105 C106 118.0(2)
C104 C105 C109 121.0(2)
C106 C105 C109 121.1(2)
C105 C106 C107 122.2(2)
C105 C106 H106 118.9
C107 C106 H106 118.9
C106 C107 C102 119.1(2)
C106 C107 C110 120.3(2)
C102 C107 C110 120.5(2)
C103 C108 H10G 109.5
C103 C108 H10H 109.5
H10G C108 H10H 109.5
C103 C108 H10I 109.5
H10G C108 H10I 109.5
H10H C108 H10I 109.5
C105 C109 H10J 109.5
C105 C109 H10K 109.5
H10J C109 H10K 109.5
C105 C109 H10L 109.5
H10J C109 H10L 109.5
H10K C109 H10L 109.5
C105 C109 H10M 109.5
C105 C109 H10N 109.5
H10M C109 H10N 109.5
C105 C109 H10O 109.5
H10M C109 H10O 109.5
H10N C109 H10O 109.5
C107 C110 H11A 109.5
C107 C110 H11B 109.5
H11A C110 H11B 109.5
C107 C110 H11C 109.5
H11A C110 H11C 109.5
H11B C110 H11C 109.5
N6 C111 N5 121.16(17)
N6 C111 P4 129.38(14)
N5 C111 P4 109.37(13)
C117 C112 C113 120.48(19)
C117 C112 N6 122.57(19)
C113 C112 N6 116.74(18)
C114 C113 C112 118.5(2)
C114 C113 C118 120.4(2)
C112 C113 C118 121.15(19)
C115 C114 C113 121.5(2)
C115 C114 H114 119.3
C113 C114 H114 119.3
C116 C115 C114 119.2(2)
C116 C115 H115 120.4
C114 C115 H115 120.4
C115 C116 C117 122.0(2)
C115 C116 H116 119.0
C117 C116 H116 119.0
C116 C117 C112 118.0(2)
C116 C117 C119 119.2(2)
C112 C117 C119 122.82(18)
C113 C118 H11D 109.5
C113 C118 H11E 109.5
H11D C118 H11E 109.5
C113 C118 H11F 109.5
H11D C118 H11F 109.5
H11E C118 H11F 109.5
C117 C119 H11G 109.5
C117 C119 H11H 109.5
H11G C119 H11H 109.5
C117 C119 H11I 109.5
H11G C119 H11I 109.5
H11H C119 H11I 109.5
C121 C120 P6 124.70(15)
C121 C120 P4 117.02(14)
P6 C120 P4 118.21(11)
C124 C121 C123 108.93(18)
C124 C121 C120 111.08(17)
C123 C121 C120 109.07(17)
C124 C121 C122 109.03(19)
C123 C121 C122 108.92(19)
C120 C121 C122 109.79(17)
C121 C122 H12A 109.5
C121 C122 H12B 109.5
H12A C122 H12B 109.5
C121 C122 H12C 109.5
H12A C122 H12C 109.5
H12B C122 H12C 109.5
C121 C123 H12D 109.5
C121 C123 H12E 109.5
H12D C123 H12E 109.5
C121 C123 H12F 109.5
H12D C123 H12F 109.5
H12E C123 H12F 109.5
C121 C124 H12G 109.5
C121 C124 H12H 109.5
H12G C124 H12H 109.5
C121 C124 H12I 109.5
H12G C124 H12I 109.5
H12H C124 H12I 109.5
C126 C125 C130 120.0
C126 C125 H125 120.0
C130 C125 H125 120.0
C125 C126 C127 120.0
C125 C126 H126 120.0
C127 C126 H126 120.0
C128 C127 C126 120.0
C128 C127 H127 120.0
C126 C127 H127 120.0
C127 C128 C129 120.0
C127 C128 H128 120.0
C129 C128 H128 120.0
C130 C129 C128 120.0
C130 C129 H129 120.0
C128 C129 H129 120.0
C129 C130 C125 120.0
C129 C130 H130 120.0
C125 C130 H130 120.0
C132 C131 C136 120.0
C132 C131 H131 120.0
C136 C131 H131 120.0
C133 C132 C131 120.0
C133 C132 H132 120.0
C131 C132 H132 120.0
C132 C133 C134 120.0
C132 C133 H133 120.0
C134 C133 H133 120.0
C135 C134 C133 120.0
C135 C134 H134 120.0
C133 C134 H134 120.0
C136 C135 C134 120.0
C136 C135 H135 120.0
C134 C135 H135 120.0
C135 C136 C131 120.0
C135 C136 H136 120.0
C131 C136 H136 120.0
C232 C231 C236 120.0
C232 C231 H231 120.0
C236 C231 H231 120.0
C231 C232 C233 120.0
C231 C232 H232 120.0
C233 C232 H232 120.0
C234 C233 C232 120.0
C234 C233 H233 120.0
C232 C233 H233 120.0
C233 C234 C235 120.0
C233 C234 H234 120.0
C235 C234 H234 120.0
C236 C235 C234 120.0
C236 C235 H235 120.0
C234 C235 H235 120.0
C235 C236 C231 120.0
C235 C236 H236 120.0
C231 C236 H236 120.0
C432 C431 C436 120.0
C432 C431 H431 120.0
C436 C431 H431 120.0
C431 C432 C433 120.0
C431 C432 H432 120.0
C433 C432 H432 120.0
C432 C433 C434 120.0
C432 C433 H433 120.0
C434 C433 H433 120.0
C433 C434 C435 120.0
C433 C434 H434 120.0
C435 C434 H434 120.0
C436 C435 C434 120.0
C436 C435 H435 120.0
C434 C435 H435 120.0
C435 C436 C431 120.0
C435 C436 H436 120.0
C431 C436 H436 120.0
C332 C331 C336 120.0
C332 C331 H331 120.0
C336 C331 H331 120.0
C331 C332 C333 120.0
C331 C332 H332 120.0
C333 C332 H332 120.0
C332 C333 C334 120.0
C332 C333 H333 120.0
C334 C333 H333 120.0
C335 C334 C333 120.0
C335 C334 H334 120.0
C333 C334 H334 120.0
C334 C335 C336 120.0
C334 C335 H335 120.0
C336 C335 H335 120.0
C335 C336 C331 120.0
C335 C336 H336 120.0
C331 C336 H336 120.0

loop_
_geom_bond_atom_site_label_1
_geom_bond_atom_site_label_2
_geom_bond_distance
P1 N1 1.7400(16)
P1 C58 1.866(2)
P1 C49 1.8872(19)
P2 N1 1.7354(16)
P2 N2 1.7392(16)
P2 P3 2.2664(9)
P3 C58 1.674(2)
N1 C1 1.446(2)
N2 C49 1.401(2)
N2 C25 1.451(2)
N3 C49 1.276(2)
N3 C50 1.416(2)
C1 C2 1.411(3)
C1 C6 1.419(3)
C2 C3 1.384(3)
C2 C7 1.502(3)
C3 C4 1.376(3)
C3 H3 0.9500
C4 C5 1.374(3)
C4 H4 0.9500
C5 C6 1.390(3)
C5 H5 0.9500
C6 C16 1.498(3)
C7 C12 1.395(3)
C7 C8 1.400(3)
C8 C9 1.391(4)
C8 C13 1.497(4)
C9 C10 1.372(5)
C9 H9 0.9500
C10 C11 1.375(4)
C10 C14 1.518(4)
C11 C12 1.396(3)
C11 H11 0.9500
C12 C15 1.499(4)
C13 H13A 0.9800
C13 H13B 0.9800
C13 H13C 0.9800
C14 H14A 0.9800
C14 H14B 0.9800
C14 H14C 0.9800
C15 H15A 0.9800
C15 H15B 0.9800
C15 H15C 0.9800
C16 C17 1.403(3)
C16 C21 1.409(3)
C17 C18 1.387(3)
C17 C22 1.504(3)
C18 C19 1.381(3)
C18 H18 0.9500
C19 C20 1.387(3)
C19 C23 1.511(3)
C20 C21 1.388(3)
C20 H20 0.9500
C21 C24 1.505(3)
C22 H22A 0.9800
C22 H22B 0.9800
C22 H22C 0.9800
C23 H23A 0.9800
C23 H23B 0.9800
C23 H23C 0.9800
C24 H24A 0.9800
C24 H24B 0.9800
C24 H24C 0.9800
C25 C26 1.398(3)
C25 C30 1.407(3)
C26 C27 1.398(3)
C26 C31 1.502(3)
C27 C28 1.371(3)
C27 H27 0.9500
C28 C29 1.372(3)
C28 H28 0.9500
C29 C30 1.392(3)
C29 H29 0.9500
C30 C40 1.496(3)
C31 C36 1.398(3)
C31 C32 1.405(3)
C32 C33 1.383(3)
C32 C37 1.498(3)
C33 C34 1.377(4)
C33 H33 0.9500
C34 C35 1.384(3)
C34 C38 1.508(3)
C35 C36 1.393(3)
C35 H35 0.9500
C36 C39 1.507(3)
C37 H37A 0.9800
C37 H37B 0.9800
C37 H37C 0.9800
C38 H38A 0.9800
C38 H38B 0.9800
C38 H38C 0.9800
C39 H39A 0.9800
C39 H39B 0.9800
C39 H39C 0.9800
C40 C41 1.395(3)
C40 C45 1.409(3)
C41 C42 1.392(3)
C41 C46 1.510(3)
C42 C43 1.386(3)
C42 H42 0.9500
C43 C44 1.372(3)
C43 C47 1.509(3)
C44 C45 1.390(3)
C44 H44 0.9500
C45 C48 1.503(3)
C46 H46A 0.9800
C46 H46B 0.9800
C46 H46C 0.9800
C47 H47A 0.9800
C47 H47B 0.9800
C47 H47C 0.9800
C48 H48A 0.9800
C48 H48B 0.9800
C48 H48C 0.9800
C50 C55 1.399(3)
C50 C51 1.412(3)
C51 C52 1.384(3)
C51 C56 1.498(3)
C52 C53 1.377(4)
C52 H52 0.9500
C53 C54 1.374(3)
C53 H53 0.9500
C54 C55 1.395(3)
C54 H54 0.9500
C55 C57 1.499(3)
C56 H56A 0.9800
C56 H56B 0.9800
C56 H56C 0.9800
C57 H57A 0.9800
C57 H57B 0.9800
C57 H57C 0.9800
C58 C59 1.535(3)
C59 C62 1.525(3)
C59 C60 1.530(3)
C59 C61 1.535(3)
C60 H60A 0.9800
C60 H60B 0.9800
C60 H60C 0.9800
C61 H61A 0.9800
C61 H61B 0.9800
C61 H61C 0.9800
C62 H62A 0.9800
C62 H62B 0.9800
C62 H62C 0.9800
P4 N4 1.7478(16)
P4 C120 1.867(2)
P4 C111 1.8860(19)
P5 N5 1.7438(17)
P5 N4 1.7504(16)
P5 P6 2.2753(9)
P6 C120 1.674(2)
N4 C63 1.448(2)
N5 C111 1.393(2)
N5 C87 1.453(2)
N6 C111 1.273(2)
N6 C112 1.419(2)
C63 C64 1.407(3)
C63 C68 1.419(3)
C64 C65 1.398(3)
C64 C69 1.501(3)
C65 C66 1.376(3)
C65 H65 0.9500
C66 C67 1.376(3)
C66 H66 0.9500
C67 C68 1.387(3)
C67 H67 0.9500
C68 C78 1.496(3)
C69 C74 1.403(3)
C69 C70 1.405(3)
C70 C71 1.390(3)
C70 C75 1.506(3)
C71 C72 1.382(3)
C71 H71 0.9500
C72 C73 1.379(3)
C72 C76 1.512(3)
C73 C74 1.388(3)
C73 H73 0.9500
C74 C77 1.508(3)
C75 H75A 0.9800
C75 H75B 0.9800
C75 H75C 0.9800
C76 H76A 0.9800
C76 H76B 0.9800
C76 H76C 0.9800
C77 H77A 0.9800
C77 H77B 0.9800
C77 H77C 0.9800
C78 C83 1.403(3)
C78 C79 1.405(3)
C79 C80 1.383(3)
C79 C84 1.503(3)
C80 C81 1.383(3)
C80 H80 0.9500
C81 C82 1.378(3)
C81 C85 1.508(3)
C82 C83 1.387(3)
C82 H82 0.9500
C83 C86 1.504(3)
C84 H84A 0.9800
C84 H84B 0.9800
C84 H84C 0.9800
C84 H84D 0.9800
C84 H84E 0.9800
C84 H84F 0.9800
C85 H85A 0.9800
C85 H85B 0.9800
C85 H85C 0.9800
C86 H86A 0.9800
C86 H86B 0.9800
C86 H86C 0.9800
C87 C88 1.405(3)
C87 C92 1.409(3)
C88 C89 1.396(3)
C88 C93 1.493(3)
C89 C90 1.377(3)
C89 H89 0.9500
C90 C91 1.378(3)
C90 H90 0.9500
C91 C92 1.399(3)
C91 H91 0.9500
C92 C102 1.491(3)
C93 C94 1.400(3)
C93 C98 1.404(3)
C94 C95 1.390(3)
C94 C99 1.498(3)
C95 C96 1.383(3)
C95 H95 0.9500
C96 C97 1.381(3)
C96 C100 1.512(3)
C97 C98 1.392(3)
C97 H97 0.9500
C98 C101 1.505(3)
C99 H99A 0.9800
C99 H99B 0.9800
C99 H99C 0.9800
C99 H99D 0.9800
C99 H99E 0.9800
C99 H99F 0.9800
C100 H10A 0.9800
C100 H10B 0.9800
C100 H10C 0.9800
C100 H10P 0.9800
C100 H10Q 0.9800
C100 H10R 0.9800
C101 H10D 0.9800
C101 H10E 0.9800
C101 H10F 0.9800
C102 C107 1.401(3)
C102 C103 1.408(3)
C103 C104 1.392(3)
C103 C108 1.500(3)
C104 C105 1.378(4)
C104 H104 0.9500
C105 C106 1.381(3)
C105 C109 1.514(3)
C106 C107 1.392(3)
C106 H106 0.9500
C107 C110 1.504(3)
C108 H10G 0.9800
C108 H10H 0.9800
C108 H10I 0.9800
C109 H10J 0.9800
C109 H10K 0.9800
C109 H10L 0.9800
C109 H10M 0.9800
C109 H10N 0.9800
C109 H10O 0.9800
C110 H11A 0.9800
C110 H11B 0.9800
C110 H11C 0.9800
C112 C117 1.401(3)
C112 C113 1.408(3)
C113 C114 1.387(3)
C113 C118 1.500(3)
C114 C115 1.379(4)
C114 H114 0.9500
C115 C116 1.372(3)
C115 H115 0.9500
C116 C117 1.394(3)
C116 H116 0.9500
C117 C119 1.498(3)
C118 H11D 0.9800
C118 H11E 0.9800
C118 H11F 0.9800
C119 H11G 0.9800
C119 H11H 0.9800
C119 H11I 0.9800
C120 C121 1.535(3)
C121 C124 1.526(3)
C121 C123 1.534(3)
C121 C122 1.537(3)
C122 H12A 0.9800
C122 H12B 0.9800
C122 H12C 0.9800
C123 H12D 0.9800
C123 H12E 0.9800
C123 H12F 0.9800
C124 H12G 0.9800
C124 H12H 0.9800
C124 H12I 0.9800
C125 C126 1.3900
C125 C130 1.3900
C125 H125 0.9500
C126 C127 1.3900
C126 H126 0.9500
C127 C128 1.3900
C127 H127 0.9500
C128 C129 1.3900
C128 H128 0.9500
C129 C130 1.3900
C129 H129 0.9500
C130 H130 0.9500
C131 C132 1.3900
C131 C136 1.3900
C131 H131 0.9500
C132 C133 1.3900
C132 H132 0.9500
C133 C134 1.3900
C133 H133 0.9500
C134 C135 1.3900
C134 H134 0.9500
C135 C136 1.3900
C135 H135 0.9500
C136 H136 0.9500
C231 C232 1.3900
C231 C236 1.3900
C231 H231 0.9500
C232 C233 1.3900
C232 H232 0.9500
C233 C234 1.3900
C233 H233 0.9500
C234 C235 1.3900
C234 H234 0.9500
C235 C236 1.3900
C235 H235 0.9500
C236 H236 0.9500
C431 C432 1.3900
C431 C436 1.3900
C431 H431 0.9500
C432 C433 1.3900
C432 H432 0.9500
C433 C434 1.3900
C433 H433 0.9500
C434 C435 1.3900
C434 H434 0.9500
C435 C436 1.3900
C435 H435 0.9500
C436 H436 0.9500
C331 C332 1.3900
C331 C336 1.3900
C331 H331 0.9500
C332 C333 1.3900
C332 H332 0.9500
C333 C334 1.3900
C333 H333 0.9500
C334 C335 1.3900
C334 H334 0.9500
C335 C336 1.3900
C335 H335 0.9500
C336 H336 0.9500

loop_
_geom_torsion_atom_site_label_1
_geom_torsion_atom_site_label_2
_geom_torsion_atom_site_label_3
_geom_torsion_atom_site_label_4
_geom_torsion
N2 P2 N1 C1 161.10(14)
P3 P2 N1 C1 -100.74(14)
N2 P2 N1 P1 -46.28(9)
P3 P2 N1 P1 51.89(8)
C58 P1 N1 C1 101.77(16)
C49 P1 N1 C1 -165.03(15)
C58 P1 N1 P2 -50.14(10)
C49 P1 N1 P2 43.06(9)
N1 P2 N2 C49 31.33(14)
P3 P2 N2 C49 -63.86(13)
N1 P2 N2 C25 -156.54(14)
P3 P2 N2 C25 108.27(13)
P2 N1 C1 C2 -157.36(15)
P1 N1 C1 C2 54.5(2)
P2 N1 C1 C6 20.1(2)
P1 N1 C1 C6 -128.09(17)
C6 C1 C2 C3 -1.4(3)
N1 C1 C2 C3 176.08(19)
C6 C1 C2 C7 -178.96(19)
N1 C1 C2 C7 -1.4(3)
C1 C2 C3 C4 -1.3(3)
C7 C2 C3 C4 176.6(2)
C2 C3 C4 C5 2.0(4)
C3 C4 C5 C6 0.2(4)
C4 C5 C6 C1 -3.0(3)
C4 C5 C6 C16 173.0(2)
C2 C1 C6 C5 3.5(3)
N1 C1 C6 C5 -174.01(18)
C2 C1 C6 C16 -171.92(18)
N1 C1 C6 C16 10.6(3)
C3 C2 C7 C12 -81.5(2)
C1 C2 C7 C12 96.2(3)
C3 C2 C7 C8 84.7(2)
C1 C2 C7 C8 -97.6(3)
C12 C7 C8 C9 -4.3(3)
C2 C7 C8 C9 -170.3(2)
C12 C7 C8 C13 173.1(2)
C2 C7 C8 C13 7.1(3)
C7 C8 C9 C10 2.6(4)
C13 C8 C9 C10 -174.9(2)
C8 C9 C10 C11 0.4(4)
C8 C9 C10 C14 -178.5(3)
C9 C10 C11 C12 -1.6(4)
C14 C10 C11 C12 177.3(3)
C8 C7 C12 C11 3.2(3)
C2 C7 C12 C11 169.6(2)
C8 C7 C12 C15 -173.4(2)
C2 C7 C12 C15 -7.0(3)
C10 C11 C12 C7 -0.2(4)
C10 C11 C12 C15 176.4(2)
C5 C6 C16 C17 -87.5(2)
C1 C6 C16 C17 88.2(3)
C5 C6 C16 C21 80.4(2)
C1 C6 C16 C21 -103.9(2)
C21 C16 C17 C18 2.9(3)
C6 C16 C17 C18 170.89(19)
C21 C16 C17 C22 -173.4(2)
C6 C16 C17 C22 -5.3(3)
C16 C17 C18 C19 -1.5(3)
C22 C17 C18 C19 174.8(2)
C17 C18 C19 C20 -0.1(3)
C17 C18 C19 C23 -178.5(2)
C18 C19 C20 C21 0.4(3)
C23 C19 C20 C21 178.7(2)
C19 C20 C21 C16 1.0(3)
C19 C20 C21 C24 -177.0(2)
C17 C16 C21 C20 -2.6(3)
C6 C16 C21 C20 -170.31(19)
C17 C16 C21 C24 175.35(19)
C6 C16 C21 C24 7.7(3)
C49 N2 C25 C26 116.4(2)
P2 N2 C25 C26 -55.3(2)
C49 N2 C25 C30 -64.9(2)
P2 N2 C25 C30 123.35(17)
C30 C25 C26 C27 0.3(3)
N2 C25 C26 C27 178.97(19)
C30 C25 C26 C31 -179.57(19)
N2 C25 C26 C31 -0.9(3)
C25 C26 C27 C28 0.5(4)
C31 C26 C27 C28 -179.6(2)
C26 C27 C28 C29 -0.9(4)
C27 C28 C29 C30 0.5(4)
C28 C29 C30 C25 0.3(4)
C28 C29 C30 C40 -176.9(2)
C26 C25 C30 C29 -0.7(3)
N2 C25 C30 C29 -179.39(19)
C26 C25 C30 C40 176.27(19)
N2 C25 C30 C40 -2.4(3)
C27 C26 C31 C36 -78.0(3)
C25 C26 C31 C36 102.0(2)
C27 C26 C31 C32 95.5(2)
C25 C26 C31 C32 -84.6(3)
C36 C31 C32 C33 -0.8(3)
C26 C31 C32 C33 -174.28(19)
C36 C31 C32 C37 178.9(2)
C26 C31 C32 C37 5.4(3)
C31 C32 C33 C34 -1.9(3)
C37 C32 C33 C34 178.4(2)
C32 C33 C34 C35 2.7(4)
C32 C33 C34 C38 -176.1(3)
C33 C34 C35 C36 -0.9(4)
C38 C34 C35 C36 177.9(3)
C34 C35 C36 C31 -1.6(3)
C34 C35 C36 C39 177.4(2)
C32 C31 C36 C35 2.5(3)
C26 C31 C36 C35 175.95(19)
C32 C31 C36 C39 -176.6(2)
C26 C31 C36 C39 -3.1(3)
C29 C30 C40 C41 102.5(2)
C25 C30 C40 C41 -74.5(3)
C29 C30 C40 C45 -69.7(3)
C25 C30 C40 C45 113.2(2)
C45 C40 C41 C42 -2.7(3)
C30 C40 C41 C42 -174.98(18)
C45 C40 C41 C46 174.75(19)
C30 C40 C41 C46 2.4(3)
C40 C41 C42 C43 0.5(3)
C46 C41 C42 C43 -176.9(2)
C41 C42 C43 C44 1.3(3)
C41 C42 C43 C47 -178.1(2)
C42 C43 C44 C45 -1.0(3)
C47 C43 C44 C45 178.4(2)
C43 C44 C45 C40 -1.1(3)
C43 C44 C45 C48 177.8(2)
C41 C40 C45 C44 3.0(3)
C30 C40 C45 C44 175.27(18)
C41 C40 C45 C48 -175.89(19)
C30 C40 C45 C48 -3.6(3)
C50 N3 C49 N2 174.50(17)
C50 N3 C49 P1 -10.6(3)
C25 N2 C49 N3 -2.0(3)
P2 N2 C49 N3 170.16(14)
C25 N2 C49 P1 -177.89(13)
P2 N2 C49 P1 -5.77(16)
N1 P1 C49 N3 162.08(19)
C58 P1 C49 N3 -100.59(19)
N1 P1 C49 N2 -22.57(13)
C58 P1 C49 N2 74.77(13)
C49 N3 C50 C55 -52.9(3)
C49 N3 C50 C51 134.7(2)
C55 C50 C51 C52 8.4(3)
N3 C50 C51 C52 -178.92(19)
C55 C50 C51 C56 -170.8(2)
N3 C50 C51 C56 1.9(3)
C50 C51 C52 C53 -2.3(4)
C56 C51 C52 C53 176.9(2)
C51 C52 C53 C54 -3.4(4)
C52 C53 C54 C55 3.1(4)
C53 C54 C55 C50 2.9(3)
C53 C54 C55 C57 -175.0(2)
C51 C50 C55 C54 -8.7(3)
N3 C50 C55 C54 179.18(19)
C51 C50 C55 C57 169.11(19)
N3 C50 C55 C57 -3.0(3)
P2 P3 C58 C59 -175.00(15)
P2 P3 C58 P1 4.97(11)
N1 P1 C58 C59 -156.18(15)
C49 P1 C58 C59 111.63(15)
N1 P1 C58 P3 23.85(13)
C49 P1 C58 P3 -68.34(12)
P3 C58 C59 C62 2.4(2)
P1 C58 C59 C62 -177.58(15)
P3 C58 C59 C60 122.79(19)
P1 C58 C59 C60 -57.2(2)
P3 C58 C59 C61 -117.57(19)
P1 C58 C59 C61 62.5(2)
C120 P4 N4 C63 90.47(14)
C111 P4 N4 C63 -175.41(14)
C120 P4 N4 P5 -51.78(9)
C111 P4 N4 P5 42.34(9)
N5 P5 N4 C63 174.45(15)
P6 P5 N4 C63 -86.51(14)
N5 P5 N4 P4 -46.90(9)
P6 P5 N4 P4 52.14(8)
N4 P5 N5 C111 34.21(15)
P6 P5 N5 C111 -60.73(14)
N4 P5 N5 C87 -152.57(15)
P6 P5 N5 C87 112.50(14)
P4 N4 C63 C64 -122.81(18)
P5 N4 C63 C64 12.5(3)
P4 N4 C63 C68 58.0(2)
P5 N4 C63 C68 -166.63(14)
C68 C63 C64 C65 -4.2(3)
N4 C63 C64 C65 176.60(19)
C68 C63 C64 C69 172.53(19)
N4 C63 C64 C69 -6.6(3)
C63 C64 C65 C66 -0.1(4)
C69 C64 C65 C66 -177.3(2)
C64 C65 C66 C67 3.0(4)
C65 C66 C67 C68 -1.5(4)
C66 C67 C68 C63 -2.8(3)
C66 C67 C68 C78 169.3(2)
C64 C63 C68 C67 5.7(3)
N4 C63 C68 C67 -175.13(18)
C64 C63 C68 C78 -165.41(19)
N4 C63 C68 C78 13.8(3)
C65 C64 C69 C74 -72.0(3)
C63 C64 C69 C74 111.1(2)
C65 C64 C69 C70 96.2(2)
C63 C64 C69 C70 -80.7(3)
C74 C69 C70 C71 -2.2(3)
C64 C69 C70 C71 -170.34(18)
C74 C69 C70 C75 175.16(19)
C64 C69 C70 C75 7.0(3)
C69 C70 C71 C72 1.1(3)
C75 C70 C71 C72 -176.3(2)
C70 C71 C72 C73 -0.5(3)
C70 C71 C72 C76 176.0(2)
C71 C72 C73 C74 1.1(3)
C76 C72 C73 C74 -175.4(2)
C72 C73 C74 C69 -2.2(3)
C72 C73 C74 C77 174.7(2)
C70 C69 C74 C73 2.7(3)
C64 C69 C74 C73 170.77(18)
C70 C69 C74 C77 -174.10(19)
C64 C69 C74 C77 -6.0(3)
C67 C68 C78 C83 -98.9(2)
C63 C68 C78 C83 72.6(3)
C67 C68 C78 C79 69.0(3)
C63 C68 C78 C79 -119.4(2)
C83 C78 C79 C80 -1.7(3)
C68 C78 C79 C80 -169.53(19)
C83 C78 C79 C84 178.3(2)
C68 C78 C79 C84 10.5(3)
C78 C79 C80 C81 -0.3(3)
C84 C79 C80 C81 179.6(2)
C79 C80 C81 C82 1.0(3)
C79 C80 C81 C85 -177.8(2)
C80 C81 C82 C83 0.4(3)
C85 C81 C82 C83 179.2(2)
C81 C82 C83 C78 -2.4(3)
C81 C82 C83 C86 173.6(2)
C79 C78 C83 C82 3.0(3)
C68 C78 C83 C82 171.21(19)
C79 C78 C83 C86 -172.9(2)
C68 C78 C83 C86 -4.7(3)
C111 N5 C87 C88 122.4(2)
P5 N5 C87 C88 -50.4(2)
C111 N5 C87 C92 -60.5(3)
P5 N5 C87 C92 126.71(17)
C92 C87 C88 C89 -0.9(3)
N5 C87 C88 C89 176.20(19)
C92 C87 C88 C93 178.9(2)
N5 C87 C88 C93 -4.0(3)
C87 C88 C89 C90 1.3(3)
C93 C88 C89 C90 -178.5(2)
C88 C89 C90 C91 -0.4(4)
C89 C90 C91 C92 -0.9(4)
C90 C91 C92 C87 1.2(3)
C90 C91 C92 C102 -174.5(2)
C88 C87 C92 C91 -0.3(3)
N5 C87 C92 C91 -177.40(19)
C88 C87 C92 C102 174.9(2)
N5 C87 C92 C102 -2.2(3)
C89 C88 C93 C94 100.9(2)
C87 C88 C93 C94 -78.9(3)
C89 C88 C93 C98 -70.9(3)
C87 C88 C93 C98 109.4(2)
C98 C93 C94 C95 -1.8(3)
C88 C93 C94 C95 -173.49(17)
C98 C93 C94 C99 177.78(19)
C88 C93 C94 C99 6.1(3)
C93 C94 C95 C96 -0.2(3)
C99 C94 C95 C96 -179.8(2)
C94 C95 C96 C97 1.5(3)
C94 C95 C96 C100 -176.3(2)
C95 C96 C97 C98 -0.8(3)
C100 C96 C97 C98 177.0(2)
C96 C97 C98 C93 -1.1(3)
C96 C97 C98 C101 177.6(2)
C94 C93 C98 C97 2.4(3)
C88 C93 C98 C97 174.17(18)
C94 C93 C98 C101 -176.29(19)
C88 C93 C98 C101 -4.5(3)
C91 C92 C102 C107 101.6(2)
C87 C92 C102 C107 -73.7(3)
C91 C92 C102 C103 -68.3(3)
C87 C92 C102 C103 116.3(2)
C107 C102 C103 C104 0.8(3)
C92 C102 C103 C104 170.65(19)
C107 C102 C103 C108 -178.2(2)
C92 C102 C103 C108 -8.4(3)
C102 C103 C104 C105 0.0(3)
C108 C103 C104 C105 179.0(2)
C103 C104 C105 C106 -0.2(3)
C103 C104 C105 C109 180.0(2)
C104 C105 C106 C107 -0.4(3)
C109 C105 C106 C107 179.4(2)
C105 C106 C107 C102 1.2(3)
C105 C106 C107 C110 -174.1(2)
C103 C102 C107 C106 -1.3(3)
C92 C102 C107 C106 -171.32(18)
C103 C102 C107 C110 173.88(19)
C92 C102 C107 C110 3.9(3)
C112 N6 C111 N5 175.53(18)
C112 N6 C111 P4 -8.2(3)
C87 N5 C111 N6 -5.3(3)
P5 N5 C111 N6 167.79(15)
C87 N5 C111 P4 177.83(14)
P5 N5 C111 P4 -9.13(17)
N4 P4 C111 N6 162.89(19)
C120 P4 C111 N6 -99.8(2)
N4 P4 C111 N5 -20.53(14)
C120 P4 C111 N5 76.77(14)
C111 N6 C112 C117 -56.5(3)
C111 N6 C112 C113 128.8(2)
C117 C112 C113 C114 6.6(3)
N6 C112 C113 C114 -178.6(2)
C117 C112 C113 C118 -173.0(2)
N6 C112 C113 C118 1.8(3)
C112 C113 C114 C115 -1.6(4)
C118 C113 C114 C115 178.0(2)
C113 C114 C115 C116 -2.6(4)
C114 C115 C116 C117 2.0(4)
C115 C116 C117 C112 2.9(3)
C115 C116 C117 C119 -174.9(2)
C113 C112 C117 C116 -7.1(3)
N6 C112 C117 C116 178.37(18)
C113 C112 C117 C119 170.58(19)
N6 C112 C117 C119 -3.9(3)
P5 P6 C120 C121 179.55(15)
P5 P6 C120 P4 2.84(11)
N4 P4 C120 C121 -150.29(14)
C111 P4 C120 C121 116.94(15)
N4 P4 C120 P6 26.68(12)
C111 P4 C120 P6 -66.10(12)
P6 C120 C121 C124 8.1(2)
P4 C120 C121 C124 -175.19(15)
P6 C120 C121 C123 -112.01(19)
P4 C120 C121 C123 64.7(2)
P6 C120 C121 C122 128.72(18)
P4 C120 C121 C122 -54.5(2)
C130 C125 C126 C127 0.0
C125 C126 C127 C128 0.0
C126 C127 C128 C129 0.0
C127 C128 C129 C130 0.0
C128 C129 C130 C125 0.0
C126 C125 C130 C129 0.0
C136 C131 C132 C133 0.0
C131 C132 C133 C134 0.0
C132 C133 C134 C135 0.0
C133 C134 C135 C136 0.0
C134 C135 C136 C131 0.0
C132 C131 C136 C135 0.0
C236 C231 C232 C233 0.0
C231 C232 C233 C234 0.0
C232 C233 C234 C235 0.0
C233 C234 C235 C236 0.0
C234 C235 C236 C231 0.0
C232 C231 C236 C235 0.0
C436 C431 C432 C433 0.0
C431 C432 C433 C434 0.0
C432 C433 C434 C435 0.0
C433 C434 C435 C436 0.0
C434 C435 C436 C431 0.0
C432 C431 C436 C435 0.0
C336 C331 C332 C333 0.0
C331 C332 C333 C334 0.0
C332 C333 C334 C335 0.0
C333 C334 C335 C336 0.0
C334 C335 C336 C331 0.0
C332 C331 C336 C335 0.0
